data_4319746
loop_
_publ_author_name
'Knut Wassermann'
'Michael T. Pope'

_publ_section_title
;
 Large Cluster Formation through Multiple Substitution with Lanthanide
 Cations (La, Ce, Nd, Sm, Eu, and Gd) of the Polyoxoanion
 [(B-\a-AsO3W9O30)4(WO2)4]28-. Synthesis and Structural Characterization
;
_journal_name_full 'Inorganic Chemistry'
_journal_page_first 2763
_journal_page_last 2768
_journal_paper_doi 10.1021/ic001233u
_journal_volume 40
_journal_year 2001
_chemical_formula_sum 'As8 Gd6 H266 Na40 O414 W80'
_chemical_formula_weight 24062.58
_chemical_name_systematic
; 
 ? 
;
_space_group_IT_number 2
_symmetry_cell_setting triclinic
_symmetry_space_group_name_Hall '-P 1'
_symmetry_space_group_name_H-M 'P -1'
_atom_sites_solution_hydrogens none
_atom_sites_solution_primary direct
_atom_sites_solution_secondary difmap
_audit_creation_method SHELXL-97
_cell_angle_alpha 81.606(1)
_cell_angle_beta 74.030(1)
_cell_angle_gamma 62.996(1)
_cell_formula_units_Z 1
_cell_length_a 19.448(1)
_cell_length_b 19.630(1)
_cell_length_c 29.277(2)
_cell_measurement_reflns_used 8192
_cell_measurement_temperature 173(2)
_cell_measurement_theta_max 28.36
_cell_measurement_theta_min 1.16
_cell_volume 9571.1(10)
_computing_cell_refinement 'Bruker SMART'
_computing_data_collection 'Bruker SMART'
_computing_data_reduction 'Bruker SHELXTL'
_computing_molecular_graphics 'Bruker SHELXTL'
_computing_publication_material 'Bruker SHELXTL'
_computing_structure_refinement 'SHELXL-97 (Sheldrick, 1997)'
_computing_structure_solution 'SHELXS-97 (Sheldrick, 1990)'
_diffrn_ambient_temperature 173(2)
_diffrn_measured_fraction_theta_full 0.954
_diffrn_measured_fraction_theta_max 0.954
_diffrn_measurement_device_type 'CCD area detector'
_diffrn_measurement_method 'omega scans'
_diffrn_radiation_monochromator graphite
_diffrn_radiation_source 'normal-focus sealed tube'
_diffrn_radiation_type MoK\a
_diffrn_radiation_wavelength 0.71073
_diffrn_reflns_av_R_equivalents 0.0799
_diffrn_reflns_av_sigmaI/netI 0.0803
_diffrn_reflns_limit_h_max 25
_diffrn_reflns_limit_h_min -25
_diffrn_reflns_limit_k_max 26
_diffrn_reflns_limit_k_min -26
_diffrn_reflns_limit_l_max 39
_diffrn_reflns_limit_l_min -38
_diffrn_reflns_number 109265
_diffrn_reflns_theta_full 28.36
_diffrn_reflns_theta_max 28.36
_diffrn_reflns_theta_min 1.16
_diffrn_standards_decay_% 0
_exptl_absorpt_coefficient_mu 25.804
_exptl_absorpt_correction_T_max 0.0479
_exptl_absorpt_correction_T_min 0.0120
_exptl_absorpt_correction_type muli-scan
_exptl_absorpt_process_details SADABS
_exptl_crystal_colour colorless
_exptl_crystal_density_diffrn 4.175
_exptl_crystal_density_method 'not measured'
_exptl_crystal_description parallelogram
_exptl_crystal_F_000 10586
_exptl_crystal_size_max 0.18
_exptl_crystal_size_mid 0.3
_exptl_crystal_size_min 0.35
_refine_diff_density_max 4.688
_refine_diff_density_min -5.652
_refine_diff_density_rms 0.623
_refine_ls_extinction_method none
_refine_ls_goodness_of_fit_ref 1.030
_refine_ls_hydrogen_treatment none
_refine_ls_matrix_type full
_refine_ls_number_parameters 1376
_refine_ls_number_reflns 45662
_refine_ls_number_restraints 0
_refine_ls_restrained_S_all 1.030
_refine_ls_R_factor_all 0.0849
_refine_ls_R_factor_gt 0.0580
_refine_ls_shift/su_max 0.002
_refine_ls_shift/su_mean 0.000
_refine_ls_structure_factor_coef Fsqd
_refine_ls_weighting_details 'calc w=1/[\s^2^(Fo^2^)+(0.0936P)^2^+85.9831P] where P=(Fo^2^+2Fc^2^)/3'
_refine_ls_weighting_scheme calc
_refine_ls_wR_factor_gt 0.1514
_refine_ls_wR_factor_ref 0.1680
_reflns_number_gt 33484
_reflns_number_total 45662
_reflns_threshold_expression >2sigma(I)
_cod_data_source_file ic001233u_4.cif
_cod_data_source_block Gd3As4W40
_cod_depositor_comments
;
The following automatic conversions were performed:

'_symmetry_cell_setting' value 'Triclinic' changed to 'triclinic'
according to the built-in table from CIF Core dictionary named
'cif_core.dic' version 2.4.1 from 2010-06-29.

Automatic conversion script
Id: cif_fix_values 1646 2011-03-28 12:23:43Z adriana 

2024-01-11
Z value and formula fixed to values more according to usual
chemical conventions.                 miguel
;
_cod_original_formula_weight 12031.29
_cod_original_formula_units_Z 2
_cod_original_cell_volume 9571.6(9)
_cod_original_formula_sum 'H133 As4 Gd3 Na20 O207 W40'
_cod_database_code 4319746

loop_
_symmetry_equiv_pos_as_xyz
'x, y, z'
'-x, -y, -z'

loop_
_atom_site_label
_atom_site_type_symbol
_atom_site_fract_x
_atom_site_fract_y
_atom_site_fract_z
_atom_site_U_iso_or_equiv
_atom_site_adp_type
_atom_site_occupancy
_atom_site_symmetry_multiplicity
_atom_site_calc_flag
_atom_site_refinement_flags
_atom_site_disorder_assembly
_atom_site_disorder_group
W1 W 0.33677(4) 0.00734(4) 0.34501(2) 0.01636(13) Uani 1 1 d . . .
O1W1 O 0.3318(7) -0.0875(7) 0.3723(4) 0.021(3) Uiso 1 1 d . . .
O2W1 O 0.2944(7) 0.1169(7) 0.3352(5) 0.025(3) Uiso 1 1 d . . .
O3W1 O 0.2839(7) 0.0434(7) 0.4176(4) 0.023(3) Uiso 1 1 d . . .
O4W1 O 0.2223(7) 0.0287(7) 0.3438(4) 0.022(3) Uiso 1 1 d . . .
O5W1 O 0.4256(7) -0.0124(7) 0.3602(4) 0.022(3) Uiso 1 1 d . . .
O6W1 O 0.3734(7) -0.0143(7) 0.2845(4) 0.021(3) Uiso 1 1 d . . .
As1 As 0.27391(10) -0.14489(10) 0.30359(6) 0.0172(3) Uani 1 1 d . . .
O1A1 O 0.2775(7) -0.1941(7) 0.3604(4) 0.021(3) Uiso 1 1 d . . .
O2A1 O 0.1692(7) -0.0793(7) 0.3202(4) 0.019(2) Uiso 1 1 d . . .
O3A1 O 0.2656(7) -0.2137(7) 0.2741(4) 0.020(2) Uiso 1 1 d . . .
W11 W 0.39838(4) -0.30001(4) 0.36562(2) 0.01820(14) Uani 1 1 d . . .
W12 W 0.27899(4) -0.13226(4) 0.42075(2) 0.01846(14) Uani 1 1 d . . .
W13 W 0.20304(4) -0.25224(4) 0.41268(3) 0.01971(14) Uani 1 1 d . . .
W14 W 0.12794(4) 0.02620(4) 0.36815(3) 0.01929(14) Uani 1 1 d . . .
W15 W 0.11776(4) -0.00181(4) 0.26058(3) 0.02016(14) Uani 1 1 d . . .
W16 W 0.05244(4) -0.09455(4) 0.35813(3) 0.02146(15) Uani 1 1 d . . .
W17 W 0.24466(4) -0.18382(4) 0.19972(3) 0.02040(14) Uani 1 1 d . . .
W18 W 0.37888(4) -0.33054(4) 0.24936(3) 0.01962(14) Uani 1 1 d . . .
W19 W 0.18083(4) -0.27980(4) 0.29617(3) 0.02163(15) Uani 1 1 d . . .
O11' O 0.4795(7) -0.3778(7) 0.3816(5) 0.025(3) Uiso 1 1 d . . .
O12' O 0.2882(7) -0.1054(7) 0.4707(4) 0.023(3) Uiso 1 1 d . . .
O13' O 0.1632(7) -0.2993(7) 0.4586(5) 0.024(3) Uiso 1 1 d . . .
O14' O 0.0738(8) 0.1051(8) 0.4038(5) 0.027(3) Uiso 1 1 d . . .
O15' O 0.0532(8) 0.0589(8) 0.2255(5) 0.031(3) Uiso 1 1 d . . .
O15* O 0.2064(7) 0.0076(7) 0.2363(5) 0.026(3) Uiso 1 1 d . . .
O16' O -0.0390(8) -0.0939(8) 0.3871(5) 0.029(3) Uiso 1 1 d . . .
O17' O 0.2166(8) -0.1823(8) 0.1483(5) 0.027(3) Uiso 1 1 d . . .
O17* O 0.3066(8) -0.1384(8) 0.1839(5) 0.028(3) Uiso 1 1 d . . .
O18' O 0.4408(7) -0.4204(7) 0.2299(5) 0.026(3) Uiso 1 1 d . . .
O19' O 0.1276(8) -0.3335(8) 0.3062(5) 0.029(3) Uiso 1 1 d . . .
O112 O 0.3773(7) -0.2283(7) 0.4116(4) 0.022(3) Uiso 1 1 d . . .
O113 O 0.3154(7) -0.3246(7) 0.4061(4) 0.019(2) Uiso 1 1 d . . .
O118 O 0.3852(7) -0.3404(7) 0.3158(4) 0.023(3) Uiso 1 1 d . . .
O123 O 0.2240(7) -0.1931(7) 0.4513(4) 0.021(3) Uiso 1 1 d . . .
O124 O 0.1813(7) -0.0535(7) 0.4126(5) 0.024(3) Uiso 1 1 d . . .
O136 O 0.1140(7) -0.1636(7) 0.4035(4) 0.021(3) Uiso 1 1 d . . .
O139 O 0.2046(7) -0.2929(7) 0.3593(4) 0.022(3) Uiso 1 1 d . . .
O145 O 0.0831(7) 0.0670(7) 0.3139(4) 0.019(2) Uiso 1 1 d . . .
O146 O 0.0478(7) -0.0151(7) 0.3900(4) 0.023(3) Uiso 1 1 d . . .
O156 O 0.0298(7) -0.0334(7) 0.3048(4) 0.022(3) Uiso 1 1 d . . .
O157 O 0.1554(7) -0.0976(7) 0.2298(4) 0.020(2) Uiso 1 1 d . . .
O169 O 0.0994(8) -0.1848(8) 0.3224(5) 0.029(3) Uiso 1 1 d . . .
O178 O 0.3323(7) -0.2871(7) 0.1968(4) 0.021(3) Uiso 1 1 d . . .
O179 O 0.1766(7) -0.2432(7) 0.2357(5) 0.024(3) Uiso 1 1 d . . .
O189 O 0.2862(7) -0.3571(7) 0.2767(4) 0.022(3) Uiso 1 1 d . . .
W2 W 0.51711(4) 0.11313(4) 0.26178(2) 0.01608(13) Uani 1 1 d . . .
O1W2 O 0.5236(7) 0.1948(7) 0.2079(4) 0.020(2) Uiso 1 1 d . . .
O2W2 O 0.4073(7) 0.1874(7) 0.2795(4) 0.023(3) Uiso 1 1 d . . .
O3W2 O 0.5246(7) 0.1907(7) 0.3046(4) 0.020(2) Uiso 1 1 d . . .
O4W2 O 0.6282(6) 0.0792(6) 0.2417(4) 0.017(2) Uiso 1 1 d . . .
O5W2 O 0.5191(7) 0.0549(7) 0.3138(4) 0.021(3) Uiso 1 1 d . . .
O6W2 O 0.5034(7) 0.0625(7) 0.2238(4) 0.022(3) Uiso 1 1 d . . .
As2 As 0.36532(10) 0.17686(9) 0.38884(6) 0.0153(3) Uani 1 1 d . . .
O1A2 O 0.2901(6) 0.2501(6) 0.3627(4) 0.016(2) Uiso 1 1 d . . .
O2A2 O 0.3043(6) 0.1764(6) 0.4476(4) 0.017(2) Uiso 1 1 d . . .
O3A2 O 0.4058(7) 0.2372(7) 0.3993(4) 0.018(2) Uiso 1 1 d . . .
W21 W 0.32825(4) 0.28971(4) 0.28594(2) 0.01772(14) Uani 1 1 d . . .
W22 W 0.20263(4) 0.21345(4) 0.34419(2) 0.01795(14) Uani 1 1 d . . .
W23 W 0.19088(4) 0.37113(4) 0.38476(2) 0.01834(14) Uani 1 1 d . . .
W24 W 0.21461(4) 0.11574(4) 0.46040(2) 0.01772(14) Uani 1 1 d . . .
W25 W 0.36617(4) 0.10201(4) 0.50231(2) 0.01661(13) Uani 1 1 d . . .
W26 W 0.20878(4) 0.27337(4) 0.50090(2) 0.01782(14) Uani 1 1 d . . .
W27 W 0.50565(4) 0.18010(4) 0.43832(2) 0.01733(13) Uani 1 1 d . . .
W28 W 0.48828(4) 0.27624(4) 0.33492(2) 0.01741(14) Uani 1 1 d . . .
W29 W 0.35164(4) 0.35373(4) 0.43706(2) 0.01817(14) Uani 1 1 d . . .
O21' O 0.3383(7) 0.3269(7) 0.2305(5) 0.026(3) Uiso 1 1 d . . .
O22' O 0.1360(7) 0.2025(7) 0.3220(4) 0.023(3) Uiso 1 1 d . . .
O23' O 0.1148(7) 0.4598(7) 0.3897(5) 0.024(3) Uiso 1 1 d . . .
O24' O 0.1429(8) 0.0850(8) 0.4845(5) 0.028(3) Uiso 1 1 d . . .
O25' O 0.3941(7) 0.0555(7) 0.5529(5) 0.024(3) Uiso 1 1 d . . .
O25* O 0.4299(7) 0.0343(7) 0.4576(4) 0.021(3) Uiso 1 1 d . . .
O26' O 0.1376(8) 0.3363(8) 0.5444(5) 0.028(3) Uiso 1 1 d . . .
O27' O 0.5798(7) 0.1556(7) 0.4688(4) 0.018(2) Uiso 1 1 d . . .
O27* O 0.5357(7) 0.0976(7) 0.4069(5) 0.024(3) Uiso 1 1 d . . .
O28' O 0.5415(7) 0.3228(7) 0.3000(4) 0.020(2) Uiso 1 1 d . . .
O29' O 0.3238(7) 0.4395(7) 0.4627(5) 0.025(3) Uiso 1 1 d . . .
O212 O 0.2530(7) 0.2510(7) 0.2864(4) 0.018(2) Uiso 1 1 d . . .
O213 O 0.2406(7) 0.3760(7) 0.3165(4) 0.018(2) Uiso 1 1 d . . .
O218 O 0.3950(7) 0.3150(7) 0.3091(4) 0.019(2) Uiso 1 1 d . . .
O223 O 0.1424(7) 0.3181(7) 0.3621(4) 0.020(2) Uiso 1 1 d . . .
O224 O 0.1780(6) 0.1833(6) 0.4090(4) 0.016(2) Uiso 1 1 d . . .
O236 O 0.1691(7) 0.3281(7) 0.4452(4) 0.020(2) Uiso 1 1 d . . .
O239 O 0.2686(7) 0.3863(7) 0.4008(4) 0.018(2) Uiso 1 1 d . . .
O245 O 0.2797(6) 0.0739(6) 0.5066(4) 0.015(2) Uiso 1 1 d . . .
O246 O 0.1599(7) 0.2103(7) 0.4987(4) 0.019(2) Uiso 1 1 d . . .
O256 O 0.2756(7) 0.1979(7) 0.5372(4) 0.018(2) Uiso 1 1 d . . .
O257 O 0.4290(7) 0.1583(7) 0.4869(4) 0.020(2) Uiso 1 1 d . . .
O269 O 0.2836(7) 0.3168(7) 0.4810(4) 0.022(3) Uiso 1 1 d . . .
O278 O 0.5450(7) 0.2313(7) 0.3841(4) 0.018(2) Uiso 1 1 d . . .
O279 O 0.4374(7) 0.2880(7) 0.4643(4) 0.021(2) Uiso 1 1 d . . .
O289 O 0.4171(7) 0.3647(7) 0.3793(4) 0.020(2) Uiso 1 1 d . . .
Na1 Na 0.1015(6) -0.2326(6) 0.1806(4) 0.049(2) Uiso 1 1 d . . .
Na2 Na 0.3775(5) -0.0583(5) 0.4674(3) 0.039(2) Uiso 1 1 d . . .
Na3 Na 0.0775(5) 0.0708(5) 0.1399(3) 0.040(2) Uiso 1 1 d . . .
Na4 Na -0.0047(5) 0.5506(5) 0.4389(3) 0.0361(19) Uiso 1 1 d . . .
Na5 Na 0.3206(5) -0.4257(5) 0.3517(3) 0.0312(17) Uiso 1 1 d . . .
Na6 Na 0.5000(4) -0.5558(4) 0.2491(3) 0.0297(17) Uiso 1 1 d . . .
Na7 Na 0.9909(4) -0.0685(4) 0.0908(3) 0.0247(15) Uiso 1 1 d . . .
Na8 Na 0.4852(6) -0.4866(6) 0.4408(4) 0.052(2) Uiso 1 1 d . . .
Na9 Na 0.7371(11) -0.6169(11) 0.4392(7) 0.050(4) Uiso 0.55 1 d P . .
Na10 Na -0.1584(12) 0.0182(12) 0.3802(8) 0.044(5) Uiso 0.45 1 d P . .
Na11 Na -0.0483(11) 0.1856(11) 0.2265(7) 0.052(5) Uiso 0.55 1 d P . .
Na12 Na 0.7949(9) -0.0393(9) 0.3257(6) 0.053(4) Uiso 0.65 1 d P . .
Na13 Na 0.8888(8) -0.2251(8) 0.2790(5) 0.044(3) Uiso 0.65 1 d P . .
Na14 Na 0.8875(7) -0.6804(7) 0.0378(4) 0.052(3) Uiso 0.90 1 d P . .
Na15 Na 0.151(2) 0.439(2) 0.1908(14) 0.044(9) Uiso 0.25 1 d P . .
Na16 Na 0.712(3) 0.337(3) -0.0842(17) 0.064(12) Uiso 0.25 1 d P . .
O1W O 1.1457(13) -0.5026(13) 0.2642(8) 0.077(6) Uiso 1 1 d . . .
O2W O 0.8031(11) 0.2590(11) -0.0431(7) 0.059(5) Uiso 1 1 d . . .
O3W O 0.9076(12) -0.1225(12) -0.0643(8) 0.069(6) Uiso 1 1 d . . .
O4W O 0.0144(11) 0.2314(11) 0.5492(7) 0.058(5) Uiso 1 1 d . . .
O5W O 0.3763(11) 0.2125(11) 0.1644(7) 0.060(5) Uiso 1 1 d . . .
O6W O 0.0504(10) -0.3630(10) 0.3996(6) 0.051(4) Uiso 1 1 d . . .
O7W O 0.2170(11) 0.0189(11) 0.1289(7) 0.055(5) Uiso 1 1 d . . .
O8W O 0.6093(10) -0.1101(10) 0.0601(6) 0.047(4) Uiso 1 1 d . . .
O9W O 0.9592(11) 0.1880(11) 0.0205(7) 0.061(5) Uiso 1 1 d . . .
O10W O -0.0080(9) 0.4316(9) 0.4852(6) 0.042(4) Uiso 1 1 d . . .
O11W O 0.2166(9) -0.4480(9) 0.3996(6) 0.038(3) Uiso 1 1 d . . .
O12W O 0.4429(8) -0.5064(8) 0.3738(5) 0.032(3) Uiso 1 1 d . . .
O13W O 1.0550(8) -0.1958(8) 0.1102(5) 0.031(3) Uiso 1 1 d . . .
O14W O 1.0276(8) -0.1093(9) 0.2134(5) 0.036(3) Uiso 1 1 d . . .
O15W O 0.9315(9) -0.4643(9) 0.3881(6) 0.038(3) Uiso 1 1 d . . .
O16W O 0.5984(9) -0.5626(9) 0.1773(5) 0.036(3) Uiso 1 1 d . . .
O17W O 0.3664(9) 0.4724(9) 0.2962(5) 0.037(3) Uiso 1 1 d . . .
O18W O 0.8968(8) 0.0508(8) -0.1069(5) 0.028(3) Uiso 1 1 d . . .
O19W O 0.0347(14) -0.2934(14) 0.2395(9) 0.081(7) Uiso 1 1 d . . .
O20W O 0.9008(12) -0.7203(12) 0.1132(8) 0.069(6) Uiso 1 1 d . . .
O21W O 0.9990(13) -0.6410(13) 0.2764(8) 0.075(6) Uiso 1 1 d . . .
O22W O 0.7065(13) 0.2908(13) 0.2691(8) 0.079(6) Uiso 1 1 d . . .
O23W O 0.1554(13) 0.5624(12) 0.5086(8) 0.071(6) Uiso 1 1 d . . .
O24W O 0.7681(12) -0.4169(12) 0.4329(7) 0.063(5) Uiso 1 1 d . . .
O25W O 1.0071(13) -0.4588(13) 0.0309(8) 0.078(6) Uiso 1 1 d . . .
O26W O 0.4944(12) 0.4214(12) 0.5056(8) 0.070(6) Uiso 1 1 d . . .
O27W O -0.0195(12) 0.3869(12) 0.3683(7) 0.066(5) Uiso 1 1 d . . .
O28W O 0.3417(11) -0.4332(11) 0.4780(7) 0.056(5) Uiso 1 1 d . . .
O29W O 0.0398(14) 0.2011(14) 0.1602(9) 0.076(6) Uiso 0.95 1 d P . .
O30W O 1.147(2) -0.460(2) 0.1228(13) 0.068(9) Uiso 0.60 1 d P . .
O31W O 0.604(2) -0.280(2) 0.0231(14) 0.072(11) Uiso 0.55 1 d P . .
O32W O 0.068(2) -0.072(2) 0.4773(14) 0.078(11) Uiso 0.60 1 d P . .
O33W O 0.1768(18) 0.1126(18) 0.6022(11) 0.063(8) Uiso 0.65 1 d P . .
O34W O 0.3969(16) -0.2725(16) 0.5041(10) 0.074(8) Uiso 0.80 1 d P . .
O35W O 0.1564(17) 0.3252(16) 0.2260(10) 0.078(8) Uiso 0.80 1 d P . .
O36W O 0.6603(18) 0.2927(18) 0.3683(11) 0.071(8) Uiso 0.70 1 d P . .
O37W O -0.0083(17) 0.2171(17) 0.2860(10) 0.063(7) Uiso 0.70 1 d P . .
O38W O 0.6702(18) 0.2342(18) -0.0597(11) 0.077(8) Uiso 0.75 1 d P . .
O39W O 0.1960(14) -0.3574(14) 0.1493(9) 0.065(6) Uiso 0.85 1 d P . .
O40W O 0.1076(18) 0.2578(18) 0.6400(12) 0.073(9) Uiso 0.70 1 d P . .
O41W O 0.6774(14) -0.5159(14) 0.0403(9) 0.074(7) Uiso 0.90 1 d P . .
O42W O 0.8469(15) -0.7061(15) 0.3520(10) 0.068(7) Uiso 0.80 1 d P . .
O43W O 0.9841(16) -0.3162(16) -0.0046(10) 0.071(7) Uiso 0.80 1 d P . .
O44W O 0.4796(19) 0.3890(18) -0.0390(12) 0.067(8) Uiso 0.65 1 d P . .
O45W O 0.3965(15) 0.3502(15) 0.5522(10) 0.068(7) Uiso 0.80 1 d P . .
O46W O 0.2647(14) -0.4554(14) 0.2293(9) 0.056(6) Uiso 0.75 1 d P . .
O47W O 0.860(2) -0.634(2) -0.0355(13) 0.064(10) Uiso 0.55 1 d P . .
O48W O 0.573(2) -0.012(2) -0.0563(13) 0.071(10) Uiso 0.60 1 d P . .
O49W O 0.835(2) -0.424(2) -0.0293(13) 0.065(10) Uiso 0.55 1 d P . .
O50W O 0.577(3) 0.419(3) 0.0078(16) 0.063(11) Uiso 0.45 1 d P . .
O51W O -0.026(3) 0.194(3) 0.4740(16) 0.076(12) Uiso 0.50 1 d P . .
O52W O -0.273(3) 0.124(3) 0.3872(17) 0.070(13) Uiso 0.45 1 d P . .
O53W O 0.451(3) -0.184(3) 0.0808(16) 0.074(12) Uiso 0.50 1 d P . .
O54W O 0.484(4) -0.482(4) 0.130(2) 0.071(16) Uiso 0.35 1 d P . .
O55W O 0.665(3) 0.463(3) -0.067(2) 0.061(14) Uiso 0.35 1 d P . .
O56W O 0.524(4) -0.083(4) 0.002(2) 0.066(18) Uiso 0.30 1 d P . .
O57W O -0.095(2) 0.119(2) 0.3608(15) 0.064(10) Uiso 0.50 1 d P . .
O58W O 0.378(2) -0.382(2) 0.1271(14) 0.059(10) Uiso 0.50 1 d P . .
O59W O 0.372(2) 0.444(2) 0.1627(13) 0.065(10) Uiso 0.55 1 d P . .
O60W O 0.8748(13) 0.0298(13) 0.2989(8) 0.070(6) Uiso 0.95 1 d P . .
O61W O 0.8747(15) -0.6477(15) 0.4189(9) 0.066(7) Uiso 0.80 1 d P . .
O62W O 0.8459(17) 0.1791(17) 0.2816(11) 0.058(7) Uiso 0.65 1 d P . .
O63W O 0.7876(16) 0.2101(16) 0.3720(10) 0.072(7) Uiso 0.80 1 d P . .
O64W O 0.769(2) -0.5043(19) -0.0430(12) 0.073(9) Uiso 0.65 1 d P . .
O65W O 0.6204(15) -0.5634(15) 0.4013(9) 0.060(7) Uiso 0.75 1 d P . .
O66W O 0.747(2) -0.739(2) 0.4580(15) 0.073(11) Uiso 0.55 1 d P . .
O67W O -0.0618(16) -0.1461(16) 0.2955(10) 0.070(8) Uiso 0.75 1 d P . .
O68W O 0.581(2) 0.331(2) -0.1135(13) 0.041(8) Uiso 0.45 1 d P . .
O69W O 1.171(4) -0.688(4) 0.087(2) 0.074(17) Uiso 0.35 1 d P . .
O70W O -0.148(3) 0.037(3) 0.4541(17) 0.069(12) Uiso 0.45 1 d P . .
O71W O 0.754(3) -0.740(3) 0.4157(18) 0.058(12) Uiso 0.40 1 d P . .
Gd1 Gd 0.46815(6) -0.03414(5) 0.20744(3) 0.02581(19) Uani 1 1 d . . .
O1G1 O 0.3555(9) -0.0335(9) 0.1863(5) 0.036(3) Uiso 1 1 d . . .
O2G1 O 0.4799(10) 0.0332(10) 0.1298(6) 0.045(4) Uiso 1 1 d . . .
O3G1 O 0.5199(9) -0.1343(9) 0.1426(6) 0.038(3) Uiso 1 1 d . . .
O4G1 O 0.3502(9) 0.1014(9) 0.2183(6) 0.040(4) Uiso 1 1 d . . .
O5G1 O 0.5328(8) -0.0782(8) 0.2705(5) 0.027(3) Uiso 1 1 d . . .
Gd2 Gd 0.69193(5) -0.25002(5) 0.31265(3) 0.02088(17) Uani 1 1 d . . .
O1G2 O 0.7341(9) -0.2730(9) 0.3856(6) 0.044(4) Uiso 1 1 d . . .
O2G2 O 0.5731(10) -0.2482(10) 0.3780(6) 0.048(4) Uiso 1 1 d . . .
O3G2 O 0.7552(10) -0.1639(10) 0.3094(6) 0.045(4) Uiso 1 1 d . . .
O23G O 0.6159(10) -0.1275(10) 0.3459(7) 0.053(4) Uiso 1 1 d . . .
Gd3 Gd 0.53190(5) -0.01164(5) 0.38610(3) 0.01787(16) Uani 1 1 d . . .
O1G3 O 0.6687(9) -0.0366(9) 0.3439(6) 0.043(4) Uiso 1 1 d . . .
O2G3 O 0.5086(8) -0.1225(8) 0.4276(5) 0.032(3) Uiso 1 1 d . . .
W3 W 0.70895(4) -0.15120(4) 0.17837(2) 0.01772(14) Uani 1 1 d . . .
O1W3 O 0.7447(7) -0.0815(7) 0.1931(4) 0.023(3) Uiso 1 1 d . . .
O2W3 O 0.8320(6) -0.2354(6) 0.1723(4) 0.015(2) Uiso 1 1 d . . .
O3W3 O 0.7524(7) -0.1169(7) 0.1109(4) 0.020(2) Uiso 1 1 d . . .
O4W3 O 0.7124(7) -0.2311(7) 0.1448(5) 0.024(3) Uiso 1 1 d . . .
O5W3 O 0.6941(7) -0.1877(7) 0.2373(5) 0.024(3) Uiso 1 1 d . . .
O6W3 O 0.6119(7) -0.0871(7) 0.1771(4) 0.022(3) Uiso 1 1 d . . .
As3 As 0.68270(10) 0.07062(10) 0.13314(6) 0.0170(3) Uani 1 1 d . . .
O1A3 O 0.7567(6) 0.0610(6) 0.1618(4) 0.016(2) Uiso 1 1 d . . .
O2A3 O 0.7490(7) 0.0364(7) 0.0771(4) 0.018(2) Uiso 1 1 d . . .
O3A3 O 0.6498(7) 0.1710(7) 0.1195(4) 0.022(3) Uiso 1 1 d . . .
W31 W 0.71032(4) 0.10798(4) 0.23914(2) 0.01843(14) Uani 1 1 d . . .
W32 W 0.83349(4) -0.06241(4) 0.18781(2) 0.01767(14) Uani 1 1 d . . .
W33 W 0.86067(4) 0.09651(4) 0.14635(3) 0.01957(14) Uani 1 1 d . . .
W34 W 0.82968(4) -0.09700(4) 0.06868(2) 0.01949(14) Uani 1 1 d . . .
W35 W 0.69474(4) 0.04282(4) 0.01495(3) 0.02281(15) Uani 1 1 d . . .
W36 W 0.85411(4) 0.06285(4) 0.02634(3) 0.02052(14) Uani 1 1 d . . .
W37 W 0.56123(4) 0.22320(4) 0.07233(3) 0.02267(15) Uani 1 1 d . . .
W38 W 0.56446(4) 0.26066(4) 0.17954(2) 0.01795(14) Uani 1 1 d . . .
W39 W 0.71603(4) 0.25043(4) 0.08565(3) 0.02088(15) Uani 1 1 d . . .
O31' O 0.6956(7) 0.1288(7) 0.2969(5) 0.026(3) Uiso 1 1 d . . .
O32' O 0.8946(8) -0.1451(8) 0.2116(5) 0.027(3) Uiso 1 1 d . . .
O33' O 0.9398(8) 0.1151(8) 0.1454(5) 0.028(3) Uiso 1 1 d . . .
O34' O 0.9006(7) -0.1845(7) 0.0475(5) 0.024(3) Uiso 1 1 d . . .
O35' O 0.6800(8) 0.0407(8) -0.0409(5) 0.031(3) Uiso 1 1 d . . .
O35* O 0.6224(8) 0.0222(8) 0.0556(5) 0.031(3) Uiso 1 1 d . . .
O36' O 0.9300(7) 0.0754(7) -0.0144(4) 0.022(3) Uiso 1 1 d . . .
O37' O 0.4986(9) 0.2840(9) 0.0369(6) 0.038(3) Uiso 1 1 d . . .
O37* O 0.5182(8) 0.1621(8) 0.1013(5) 0.032(3) Uiso 1 1 d . . .
O38' O 0.5064(7) 0.3423(7) 0.2118(5) 0.026(3) Uiso 1 1 d . . .
O39' O 0.7532(8) 0.3154(8) 0.0628(5) 0.030(3) Uiso 1 1 d . . .
O312 O 0.7808(7) -0.0024(7) 0.2430(4) 0.019(2) Uiso 1 1 d . . .
O313 O 0.8058(7) 0.1191(7) 0.2122(4) 0.020(2) Uiso 1 1 d . . .
O318 O 0.6496(7) 0.2022(7) 0.2132(4) 0.020(2) Uiso 1 1 d . . .
O323 O 0.9023(7) -0.0099(7) 0.1694(5) 0.024(3) Uiso 1 1 d . . .
O324 O 0.8638(7) -0.0856(7) 0.1219(4) 0.021(3) Uiso 1 1 d . . .
O336 O 0.8880(7) 0.0600(7) 0.0859(5) 0.024(3) Uiso 1 1 d . . .
O339 O 0.7897(7) 0.1895(7) 0.1275(5) 0.026(3) Uiso 1 1 d . . .
O345 O 0.7771(7) -0.0597(7) 0.0181(4) 0.022(3) Uiso 1 1 d . . .
O346 O 0.8972(7) -0.0433(7) 0.0332(4) 0.023(3) Uiso 1 1 d . . .
O356 O 0.7952(7) 0.0663(7) -0.0137(4) 0.022(3) Uiso 1 1 d . . .
O357 O 0.6417(7) 0.1498(7) 0.0274(4) 0.022(3) Uiso 1 1 d . . .
O369 O 0.7858(7) 0.1666(7) 0.0434(5) 0.024(3) Uiso 1 1 d . . .
O378 O 0.5155(7) 0.2894(7) 0.1278(5) 0.025(3) Uiso 1 1 d . . .
O379 O 0.6371(7) 0.2775(7) 0.0543(4) 0.022(3) Uiso 1 1 d . . .
O389 O 0.6433(7) 0.2983(7) 0.1413(4) 0.022(3) Uiso 1 1 d . . .
W4 W 0.51873(4) -0.25091(4) 0.25824(2) 0.01750(14) Uani 1 1 d . . .
O1W4 O 0.4401(7) -0.2816(7) 0.2384(4) 0.021(3) Uiso 1 1 d . . .
O2W4 O 0.4459(7) -0.2467(7) 0.3193(4) 0.021(3) Uiso 1 1 d . . .
O3W4 O 0.5856(7) -0.2923(7) 0.1977(4) 0.021(3) Uiso 1 1 d . . .
O4W4 O 0.5729(7) -0.3687(7) 0.2792(5) 0.024(3) Uiso 1 1 d . . .
O5W4 O 0.5877(7) -0.2411(7) 0.2813(5) 0.024(3) Uiso 1 1 d . . .
O6W4 O 0.4722(7) -0.1585(7) 0.2365(4) 0.018(2) Uiso 1 1 d . . .
As4 As 0.75472(10) -0.37211(10) 0.21334(6) 0.0180(3) Uani 1 1 d . . .
O1A4 O 0.7476(7) -0.3886(7) 0.1562(4) 0.022(3) Uiso 1 1 d . . .
O2A4 O 0.8606(7) -0.4025(7) 0.1978(4) 0.021(3) Uiso 1 1 d . . .
O3A4 O 0.7519(7) -0.4587(7) 0.2422(4) 0.021(3) Uiso 1 1 d . . .
W41 W 0.62378(4) -0.36890(4) 0.15103(3) 0.02006(14) Uani 1 1 d . . .
W42 W 0.75952(4) -0.30237(4) 0.09574(3) 0.02045(14) Uani 1 1 d . . .
W43 W 0.81339(4) -0.49208(4) 0.10577(3) 0.02277(15) Uani 1 1 d . . .
W44 W 0.91609(4) -0.32088(4) 0.14956(3) 0.02180(15) Uani 1 1 d . . .
W45 W 0.91464(4) -0.40767(4) 0.25808(3) 0.02324(15) Uani 1 1 d . . .
W46 W 0.97046(4) -0.51333(4) 0.16220(3) 0.02538(16) Uani 1 1 d . . .
W47 W 0.76946(4) -0.48010(4) 0.31775(3) 0.02194(15) Uani 1 1 d . . .
W48 W 0.62781(4) -0.46857(4) 0.26767(3) 0.01966(14) Uani 1 1 d . . .
W49 W 0.82170(4) -0.58867(4) 0.22313(3) 0.02281(15) Uani 1 1 d . . .
O41' O 0.5394(8) -0.3533(8) 0.1356(5) 0.029(3) Uiso 1 1 d . . .
O42' O 0.7590(8) -0.2450(8) 0.0444(5) 0.032(3) Uiso 1 1 d . . .
O43' O 0.8471(8) -0.5548(8) 0.0611(5) 0.029(3) Uiso 1 1 d . . .
O44' O 0.9830(8) -0.2888(8) 0.1134(5) 0.029(3) Uiso 1 1 d . . .
O45' O 0.9784(8) -0.4200(8) 0.2930(5) 0.035(3) Uiso 1 1 d . . .
O45* O 0.8288(7) -0.3245(7) 0.2799(4) 0.021(3) Uiso 1 1 d . . .
O46' O 1.0585(8) -0.5897(8) 0.1368(5) 0.032(3) Uiso 1 1 d . . .
O47' O 0.7831(8) -0.5190(8) 0.3730(5) 0.029(3) Uiso 1 1 d . . .
O47* O 0.7178(7) -0.3802(7) 0.3266(4) 0.023(3) Uiso 1 1 d . . .
O48' O 0.5569(8) -0.5024(8) 0.2876(5) 0.029(3) Uiso 1 1 d . . .
O49' O 0.8651(8) -0.6869(8) 0.2150(5) 0.035(3) Uiso 1 1 d . . .
O412 O 0.6536(7) -0.3002(7) 0.1055(4) 0.022(3) Uiso 1 1 d . . .
O413 O 0.6988(7) -0.4505(7) 0.1094(4) 0.022(3) Uiso 1 1 d . . .
O418 O 0.6274(7) -0.4424(7) 0.2013(5) 0.026(3) Uiso 1 1 d . . .
O423 O 0.8042(7) -0.3988(7) 0.0664(5) 0.024(3) Uiso 1 1 d . . .
O424 O 0.8593(7) -0.3278(7) 0.1065(4) 0.021(3) Uiso 1 1 d . . .
O436 O 0.9063(7) -0.5009(7) 0.1167(5) 0.026(3) Uiso 1 1 d . . .
O439 O 0.8024(8) -0.5533(8) 0.1586(5) 0.027(3) Uiso 1 1 d . . .
O445 O 0.9549(7) -0.3518(7) 0.2061(5) 0.024(3) Uiso 1 1 d . . .
O446 O 0.9890(8) -0.4313(8) 0.1304(5) 0.028(3) Uiso 1 1 d . . .
O456 O 0.9916(7) -0.4972(7) 0.2165(5) 0.026(3) Uiso 1 1 d . . .
O457 O 0.8687(7) -0.4754(7) 0.2898(4) 0.022(3) Uiso 1 1 d . . .
O469 O 0.9103(7) -0.5645(7) 0.2006(5) 0.026(3) Uiso 1 1 d . . .
O478 O 0.6734(7) -0.4927(7) 0.3215(5) 0.023(3) Uiso 1 1 d . . .
O479 O 0.8276(7) -0.5858(7) 0.2843(4) 0.021(3) Uiso 1 1 d . . .
O489 O 0.7148(7) -0.5700(7) 0.2420(4) 0.023(3) Uiso 1 1 d . . .

loop_
_atom_site_aniso_label
_atom_site_aniso_U_11
_atom_site_aniso_U_22
_atom_site_aniso_U_33
_atom_site_aniso_U_23
_atom_site_aniso_U_13
_atom_site_aniso_U_12
W1 0.0186(3) 0.0153(3) 0.0138(3) -0.0014(2) -0.0026(3) -0.0065(2)
As1 0.0200(8) 0.0137(8) 0.0171(8) 0.0001(6) -0.0068(7) -0.0054(6)
W11 0.0207(3) 0.0168(3) 0.0167(3) 0.0009(3) -0.0061(3) -0.0073(3)
W12 0.0236(3) 0.0173(3) 0.0152(3) 0.0005(3) -0.0057(3) -0.0091(3)
W13 0.0230(3) 0.0173(3) 0.0188(3) 0.0014(3) -0.0055(3) -0.0090(3)
W14 0.0201(3) 0.0171(3) 0.0203(3) 0.0000(3) -0.0056(3) -0.0074(3)
W15 0.0215(3) 0.0170(3) 0.0207(4) 0.0010(3) -0.0070(3) -0.0066(3)
W16 0.0203(3) 0.0192(4) 0.0251(4) 0.0015(3) -0.0067(3) -0.0086(3)
W17 0.0251(3) 0.0179(3) 0.0189(3) -0.0002(3) -0.0081(3) -0.0084(3)
W18 0.0228(3) 0.0157(3) 0.0206(3) -0.0011(3) -0.0076(3) -0.0071(3)
W19 0.0266(3) 0.0189(3) 0.0230(4) 0.0025(3) -0.0097(3) -0.0116(3)
W2 0.0201(3) 0.0146(3) 0.0119(3) -0.0003(2) -0.0029(3) -0.0067(2)
As2 0.0186(8) 0.0145(8) 0.0112(8) -0.0003(6) -0.0032(6) -0.0060(6)
W21 0.0214(3) 0.0158(3) 0.0134(3) 0.0011(2) -0.0049(3) -0.0059(3)
W22 0.0205(3) 0.0161(3) 0.0162(3) -0.0006(3) -0.0060(3) -0.0061(3)
W23 0.0208(3) 0.0146(3) 0.0159(3) -0.0015(3) -0.0045(3) -0.0042(3)
W24 0.0195(3) 0.0173(3) 0.0138(3) -0.0018(3) -0.0022(3) -0.0064(3)
W25 0.0193(3) 0.0164(3) 0.0104(3) 0.0005(2) -0.0024(2) -0.0055(2)
W26 0.0195(3) 0.0165(3) 0.0135(3) -0.0023(3) -0.0019(3) -0.0051(3)
W27 0.0207(3) 0.0163(3) 0.0135(3) -0.0006(3) -0.0042(3) -0.0067(3)
W28 0.0224(3) 0.0160(3) 0.0131(3) -0.0004(2) -0.0029(3) -0.0084(3)
W29 0.0217(3) 0.0157(3) 0.0159(3) -0.0024(3) -0.0033(3) -0.0072(3)
Gd1 0.0294(5) 0.0249(5) 0.0214(5) -0.0008(4) -0.0050(4) -0.0109(4)
Gd2 0.0244(4) 0.0195(4) 0.0174(4) -0.0001(3) -0.0059(3) -0.0080(3)
Gd3 0.0212(4) 0.0180(4) 0.0123(4) -0.0001(3) -0.0036(3) -0.0069(3)
W3 0.0205(3) 0.0165(3) 0.0152(3) -0.0015(3) -0.0020(3) -0.0082(3)
As3 0.0200(8) 0.0171(8) 0.0119(8) 0.0002(6) -0.0027(6) -0.0072(6)
W31 0.0210(3) 0.0195(3) 0.0135(3) -0.0013(3) -0.0037(3) -0.0077(3)
W32 0.0201(3) 0.0162(3) 0.0159(3) 0.0002(3) -0.0042(3) -0.0074(3)
W33 0.0213(3) 0.0184(3) 0.0183(3) 0.0002(3) -0.0037(3) -0.0088(3)
W34 0.0236(3) 0.0189(3) 0.0136(3) -0.0019(3) -0.0002(3) -0.0090(3)
W35 0.0266(4) 0.0246(4) 0.0167(3) -0.0022(3) -0.0046(3) -0.0105(3)
W36 0.0227(3) 0.0213(4) 0.0143(3) -0.0007(3) 0.0005(3) -0.0094(3)
W37 0.0247(3) 0.0242(4) 0.0165(3) -0.0003(3) -0.0061(3) -0.0078(3)
W38 0.0222(3) 0.0155(3) 0.0135(3) 0.0000(2) -0.0022(3) -0.0072(3)
W39 0.0238(3) 0.0176(3) 0.0174(3) 0.0010(3) -0.0021(3) -0.0078(3)
W4 0.0197(3) 0.0147(3) 0.0165(3) -0.0009(3) -0.0039(3) -0.0062(2)
As4 0.0209(8) 0.0159(8) 0.0151(8) -0.0013(7) -0.0032(7) -0.0066(7)
W41 0.0249(3) 0.0188(3) 0.0156(3) -0.0019(3) -0.0037(3) -0.0090(3)
W42 0.0263(3) 0.0182(3) 0.0154(3) -0.0021(3) -0.0023(3) -0.0094(3)
W43 0.0290(4) 0.0179(3) 0.0171(3) -0.0040(3) -0.0006(3) -0.0082(3)
W44 0.0209(3) 0.0204(4) 0.0206(4) -0.0015(3) -0.0013(3) -0.0078(3)
W45 0.0211(3) 0.0233(4) 0.0220(4) -0.0006(3) -0.0060(3) -0.0063(3)
W46 0.0224(3) 0.0208(4) 0.0249(4) -0.0026(3) 0.0006(3) -0.0055(3)
W47 0.0256(3) 0.0190(4) 0.0165(3) 0.0010(3) -0.0052(3) -0.0060(3)
W48 0.0221(3) 0.0155(3) 0.0177(3) -0.0004(3) -0.0025(3) -0.0062(3)
W49 0.0242(3) 0.0160(3) 0.0209(4) -0.0012(3) -0.0012(3) -0.0046(3)

loop_
_atom_type_symbol
_atom_type_description
_atom_type_scat_dispersion_real
_atom_type_scat_dispersion_imag
_atom_type_scat_source
O O 0.0106 0.0060 'International Tables Vol C Tables 4.2.6.8 and 6.1.1.4'
Na Na 0.0362 0.0249 'International Tables Vol C Tables 4.2.6.8 and 6.1.1.4'
As As 0.0499 2.0058 'International Tables Vol C Tables 4.2.6.8 and 6.1.1.4'
Gd Gd -0.1653 3.9035 'International Tables Vol C Tables 4.2.6.8 and 6.1.1.4'
W W -0.8490 6.8722 'International Tables Vol C Tables 4.2.6.8 and 6.1.1.4'
H H 0.0000 0.0000 'International Tables Vol C Tables 4.2.6.8 and 6.1.1.4'

loop_
_geom_angle_atom_site_label_1
_geom_angle_atom_site_label_2
_geom_angle_atom_site_label_3
_geom_angle
_geom_angle_site_symmetry_1
_geom_angle_site_symmetry_3
_geom_angle_publ_flag
O6W1 W1 O5W1 99.9(6) . . ?
O6W1 W1 O2W1 95.6(6) . . ?
O5W1 W1 O2W1 100.7(5) . . ?
O6W1 W1 O1W1 100.8(5) . . ?
O5W1 W1 O1W1 95.6(5) . . ?
O2W1 W1 O1W1 154.4(5) . . ?
O6W1 W1 O4W1 92.6(5) . . ?
O5W1 W1 O4W1 166.9(5) . . ?
O2W1 W1 O4W1 81.8(5) . . ?
O1W1 W1 O4W1 78.0(5) . . ?
O6W1 W1 O3W1 174.9(5) . . ?
O5W1 W1 O3W1 83.3(5) . . ?
O2W1 W1 O3W1 79.9(5) . . ?
O1W1 W1 O3W1 82.6(5) . . ?
O4W1 W1 O3W1 84.5(5) . . ?
W12 O1W1 W1 146.1(7) . . ?
W22 O2W1 W1 147.2(7) . . ?
W24 O3W1 W1 150.4(7) . . ?
W24 O3W1 Na2 102.9(6) . . ?
W1 O3W1 Na2 105.7(5) . . ?
W14 O4W1 W1 154.1(7) . . ?
W1 O5W1 Gd3 167.9(7) . . ?
W1 O6W1 Gd1 155.5(6) . . ?
O3A1 As1 O1A1 97.3(6) . . ?
O3A1 As1 O2A1 98.4(5) . . ?
O1A1 As1 O2A1 95.6(5) . . ?
As1 O1A1 W12 117.1(6) . . ?
As1 O1A1 W13 135.6(6) . . ?
W12 O1A1 W13 92.7(4) . . ?
As1 O1A1 W11 116.4(6) . . ?
W12 O1A1 W11 93.0(4) . . ?
W13 O1A1 W11 92.2(4) . . ?
As1 O2A1 W15 115.5(6) . . ?
As1 O2A1 W16 134.0(6) . . ?
W15 O2A1 W16 94.7(4) . . ?
As1 O2A1 W14 119.5(5) . . ?
W15 O2A1 W14 92.2(4) . . ?
W16 O2A1 W14 91.2(4) . . ?
As1 O3A1 W17 118.0(6) . . ?
As1 O3A1 W18 119.9(6) . . ?
W17 O3A1 W18 92.4(4) . . ?
As1 O3A1 W19 132.8(6) . . ?
W17 O3A1 W19 93.3(4) . . ?
W18 O3A1 W19 90.7(4) . . ?
O11' W11 O118 101.6(6) . . ?
O11' W11 O2W4 103.4(6) . . ?
O118 W11 O2W4 88.1(5) . . ?
O11' W11 O112 99.4(6) . . ?
O118 W11 O112 159.0(5) . . ?
O2W4 W11 O112 88.7(5) . . ?
O11' W11 O113 98.1(5) . . ?
O118 W11 O113 86.3(5) . . ?
O2W4 W11 O113 158.5(5) . . ?
O112 W11 O113 89.2(5) . . ?
O11' W11 O1A1 168.6(5) . . ?
O118 W11 O1A1 86.0(5) . . ?
O2W4 W11 O1A1 85.2(5) . . ?
O112 W11 O1A1 73.0(5) . . ?
O113 W11 O1A1 73.7(5) . . ?
O11' W11 Na5 89.8(4) . . ?
O118 W11 Na5 41.8(4) . . ?
O2W4 W11 Na5 129.9(4) . . ?
O112 W11 Na5 137.2(4) . . ?
O113 W11 Na5 48.0(4) . . ?
O1A1 W11 Na5 90.3(3) . . ?
O12' W12 O1W1 102.5(6) . . ?
O12' W12 O124 102.0(6) . . ?
O1W1 W12 O124 89.5(5) . . ?
O12' W12 O123 97.7(6) . . ?
O1W1 W12 O123 159.7(5) . . ?
O124 W12 O123 88.4(5) . . ?
O12' W12 O112 96.9(5) . . ?
O1W1 W12 O112 88.4(5) . . ?
O124 W12 O112 160.9(5) . . ?
O123 W12 O112 87.0(5) . . ?
O12' W12 O1A1 167.8(5) . . ?
O1W1 W12 O1A1 85.1(5) . . ?
O124 W12 O1A1 87.4(5) . . ?
O123 W12 O1A1 74.6(5) . . ?
O112 W12 O1A1 73.5(5) . . ?
O12' W12 Na2 33.9(4) . . ?
O1W1 W12 Na2 69.7(4) . . ?
O124 W12 Na2 109.7(4) . . ?
O123 W12 Na2 129.7(4) . . ?
O112 W12 Na2 87.3(4) . . ?
O1A1 W12 Na2 148.8(3) . . ?
O13' W13 O139 103.1(6) . . ?
O13' W13 O136 102.9(6) . . ?
O139 W13 O136 89.8(5) . . ?
O13' W13 O123 97.9(5) . . ?
O139 W13 O123 158.8(5) . . ?
O136 W13 O123 88.6(5) . . ?
O13' W13 O113 97.8(5) . . ?
O139 W13 O113 88.5(5) . . ?
O136 W13 O113 159.0(5) . . ?
O123 W13 O113 85.5(5) . . ?
O13' W13 O1A1 167.3(5) . . ?
O139 W13 O1A1 86.1(5) . . ?
O136 W13 O1A1 85.8(5) . . ?
O123 W13 O1A1 72.7(5) . . ?
O113 W13 O1A1 73.3(5) . . ?
O13' W13 Na5 89.9(4) . . ?
O139 W13 Na5 43.9(4) . . ?
O136 W13 Na5 133.7(4) . . ?
O123 W13 Na5 134.0(4) . . ?
O113 W13 Na5 48.5(4) . . ?
O1A1 W13 Na5 90.8(3) . . ?
O14' W14 O4W1 104.1(6) . . ?
O14' W14 O145 99.1(6) . . ?
O4W1 W14 O145 98.4(5) . . ?
O14' W14 O124 101.9(6) . . ?
O4W1 W14 O124 86.1(5) . . ?
O145 W14 O124 156.8(5) . . ?
O14' W14 O146 94.5(5) . . ?
O4W1 W14 O146 159.7(5) . . ?
O145 W14 O146 86.4(5) . . ?
O124 W14 O146 82.2(5) . . ?
O14' W14 O2A1 165.2(5) . . ?
O4W1 W14 O2A1 89.9(5) . . ?
O145 W14 O2A1 73.6(5) . . ?
O124 W14 O2A1 83.7(5) . . ?
O146 W14 O2A1 72.5(4) . . ?
O15' W15 O15* 104.7(6) . . ?
O15' W15 O157 99.1(6) . . ?
O15* W15 O157 94.3(5) . . ?
O15' W15 O145 99.3(6) . . ?
O15* W15 O145 94.1(5) . . ?
O157 W15 O145 157.1(5) . . ?
O15' W15 O156 92.2(6) . . ?
O15* W15 O156 163.1(6) . . ?
O157 W15 O156 84.3(5) . . ?
O145 W15 O156 81.6(5) . . ?
O15' W15 O2A1 163.7(5) . . ?
O15* W15 O2A1 90.9(5) . . ?
O157 W15 O2A1 83.8(5) . . ?
O145 W15 O2A1 74.8(5) . . ?
O156 W15 O2A1 72.1(4) . . ?
O16' W16 O156 102.4(6) . . ?
O16' W16 O146 100.0(6) . . ?
O156 W16 O146 92.8(5) . . ?
O16' W16 O169 100.3(6) . . ?
O156 W16 O169 91.4(6) . . ?
O146 W16 O169 157.8(5) . . ?
O16' W16 O136 97.6(6) . . ?
O156 W16 O136 160.0(5) . . ?
O146 W16 O136 85.2(5) . . ?
O169 W16 O136 83.4(5) . . ?
O16' W16 O2A1 173.0(5) . . ?
O156 W16 O2A1 74.6(5) . . ?
O146 W16 O2A1 74.1(5) . . ?
O169 W16 O2A1 86.1(5) . . ?
O136 W16 O2A1 85.8(5) . . ?
O16' W16 Na10 35.9(6) . . ?
O156 W16 Na10 71.9(5) . . ?
O146 W16 Na10 83.1(5) . . ?
O169 W16 Na10 118.8(5) . . ?
O136 W16 Na10 127.4(5) . . ?
O2A1 W16 Na10 138.1(4) . . ?
O17' W17 O17* 104.8(6) . . ?
O17' W17 O157 99.7(6) . . ?
O17* W17 O157 94.5(6) . . ?
O17' W17 O178 99.9(6) . . ?
O17* W17 O178 94.2(6) . . ?
O157 W17 O178 155.7(5) . . ?
O17' W17 O179 89.6(5) . . ?
O17* W17 O179 165.6(6) . . ?
O157 W17 O179 83.7(5) . . ?
O178 W17 O179 82.3(5) . . ?
O17' W17 O3A1 161.6(5) . . ?
O17* W17 O3A1 93.0(5) . . ?
O157 W17 O3A1 83.1(5) . . ?
O178 W17 O3A1 73.8(5) . . ?
O179 W17 O3A1 72.6(4) . . ?
O17' W17 Na1 49.2(5) . . ?
O17* W17 Na1 152.8(5) . . ?
O157 W17 Na1 84.3(4) . . ?
O178 W17 Na1 97.9(4) . . ?
O179 W17 Na1 41.4(4) . . ?
O3A1 W17 Na1 113.7(3) . . ?
O18' W18 O1W4 105.2(6) . . ?
O18' W18 O178 100.2(6) . . ?
O1W4 W18 O178 96.5(5) . . ?
O18' W18 O118 101.8(6) . . ?
O1W4 W18 O118 86.8(5) . . ?
O178 W18 O118 156.0(5) . . ?
O18' W18 O189 92.7(5) . . ?
O1W4 W18 O189 160.9(5) . . ?
O178 W18 O189 86.3(5) . . ?
O118 W18 O189 83.3(5) . . ?
O18' W18 O3A1 164.5(5) . . ?
O1W4 W18 O3A1 89.3(5) . . ?
O178 W18 O3A1 72.3(5) . . ?
O118 W18 O3A1 84.0(5) . . ?
O189 W18 O3A1 73.5(4) . . ?
O18' W18 Na5 83.6(5) . . ?
O1W4 W18 Na5 130.2(4) . . ?
O178 W18 Na5 130.8(4) . . ?
O118 W18 Na5 43.9(4) . . ?
O189 W18 Na5 44.5(4) . . ?
O3A1 W18 Na5 91.1(3) . . ?
O19' W19 O179 102.6(6) . . ?
O19' W19 O189 100.6(6) . . ?
O179 W19 O189 93.0(5) . . ?
O19' W19 O169 100.5(6) . . ?
O179 W19 O169 92.0(6) . . ?
O189 W19 O169 156.7(5) . . ?
O19' W19 O139 99.2(6) . . ?
O179 W19 O139 158.0(5) . . ?
O189 W19 O139 85.3(5) . . ?
O169 W19 O139 81.6(5) . . ?
O19' W19 O3A1 173.3(5) . . ?
O179 W19 O3A1 73.8(5) . . ?
O189 W19 O3A1 74.2(5) . . ?
O169 W19 O3A1 85.4(5) . . ?
O139 W19 O3A1 84.7(4) . . ?
O19' W19 Na5 88.9(5) . . ?
O179 W19 Na5 136.5(4) . . ?
O189 W19 Na5 43.5(4) . . ?
O169 W19 Na5 127.3(4) . . ?
O139 W19 Na5 45.8(4) . . ?
O3A1 W19 Na5 90.0(3) . . ?
W11 O11' Na8 130.6(7) . . ?
W12 O12' Na2 121.4(7) . . ?
W15 O15' Na11 138.7(9) . . ?
W15 O15' Na3 128.8(7) . . ?
Na11 O15' Na3 86.5(7) . . ?
W16 O16' Na10 119.0(8) . . ?
W17 O17' Na1 102.1(6) . . ?
W18 O18' Na6 147.6(8) . . ?
W11 O112 W12 120.3(6) . . ?
W11 O113 W13 120.8(6) . . ?
W11 O113 Na5 99.5(5) . . ?
W13 O113 Na5 98.1(5) . . ?
W11 O118 W18 147.3(7) . . ?
W11 O118 Na5 107.8(6) . . ?
W18 O118 Na5 103.0(5) . . ?
W12 O123 W13 119.8(6) . . ?
W12 O124 W14 144.6(7) . . ?
W13 O136 W16 147.4(7) . . ?
W13 O139 W19 150.7(7) . . ?
W13 O139 Na5 106.0(6) . . ?
W19 O139 Na5 100.4(5) . . ?
W14 O145 W15 118.3(6) . . ?
W16 O146 W14 121.9(6) . . ?
W16 O156 W15 118.6(6) . . ?
W17 O157 W15 146.4(6) . . ?
W16 O169 W19 157.0(8) . . ?
W18 O178 W17 120.8(6) . . ?
W19 O179 W17 120.3(6) . . ?
W19 O179 Na1 136.8(7) . . ?
W17 O179 Na1 102.7(6) . . ?
W19 O189 W18 121.3(6) . . ?
W19 O189 Na5 104.8(6) . . ?
W18 O189 Na5 100.7(5) . . ?
O6W2 W2 O5W2 101.4(6) . . ?
O6W2 W2 O4W2 100.2(5) . . ?
O5W2 W2 O4W2 95.8(5) . . ?
O6W2 W2 O2W2 96.3(5) . . ?
O5W2 W2 O2W2 98.0(5) . . ?
O4W2 W2 O2W2 156.0(5) . . ?
O6W2 W2 O1W2 91.2(5) . . ?
O5W2 W2 O1W2 167.2(5) . . ?
O4W2 W2 O1W2 79.5(5) . . ?
O2W2 W2 O1W2 82.8(5) . . ?
O6W2 W2 O3W2 172.2(5) . . ?
O5W2 W2 O3W2 85.1(5) . . ?
O4W2 W2 O3W2 83.3(5) . . ?
O2W2 W2 O3W2 78.5(5) . . ?
O1W2 W2 O3W2 82.5(5) . . ?
W38 O1W2 W2 149.8(7) . . ?
W21 O2W2 W2 151.2(7) . . ?
W28 O3W2 W2 154.6(7) . . ?
W2 O4W2 W31 142.4(6) . . ?
W2 O5W2 Gd3 170.6(7) . . ?
W2 O6W2 Gd1 152.7(7) . . ?
O1A2 As2 O3A2 95.6(5) . . ?
O1A2 As2 O2A2 97.9(5) . . ?
O3A2 As2 O2A2 98.7(5) . . ?
As2 O1A2 W21 117.7(5) . . ?
As2 O1A2 W23 134.9(6) . . ?
W21 O1A2 W23 93.2(4) . . ?
As2 O1A2 W22 115.4(5) . . ?
W21 O1A2 W22 93.6(4) . . ?
W23 O1A2 W22 92.7(4) . . ?
As2 O2A2 W25 116.7(5) . . ?
As2 O2A2 W26 133.8(6) . . ?
W25 O2A2 W26 94.7(4) . . ?
As2 O2A2 W24 118.8(5) . . ?
W25 O2A2 W24 92.7(4) . . ?
W26 O2A2 W24 90.5(4) . . ?
As2 O3A2 W27 115.4(6) . . ?
As2 O3A2 W29 134.2(6) . . ?
W27 O3A2 W29 93.6(4) . . ?
As2 O3A2 W28 120.3(6) . . ?
W27 O3A2 W28 91.1(4) . . ?
W29 O3A2 W28 91.9(4) . . ?
O21' W21 O213 98.4(6) . . ?
O21' W21 O218 100.9(6) . . ?
O213 W21 O218 88.7(5) . . ?
O21' W21 O2W2 104.0(6) . . ?
O213 W21 O2W2 157.5(5) . . ?
O218 W21 O2W2 89.3(5) . . ?
O21' W21 O212 100.4(6) . . ?
O213 W21 O212 86.5(5) . . ?
O218 W21 O212 158.7(5) . . ?
O2W2 W21 O212 87.2(5) . . ?
O21' W21 O1A2 169.6(5) . . ?
O213 W21 O1A2 73.9(5) . . ?
O218 W21 O1A2 86.1(5) . . ?
O2W2 W21 O1A2 83.6(5) . . ?
O212 W21 O1A2 72.6(4) . . ?
O22' W22 O224 102.2(5) . . ?
O22' W22 O2W1 104.8(6) . . ?
O224 W22 O2W1 87.4(5) . . ?
O22' W22 O223 99.7(5) . . ?
O224 W22 O223 89.2(5) . . ?
O2W1 W22 O223 155.5(5) . . ?
O22' W22 O212 97.8(5) . . ?
O224 W22 O212 160.0(5) . . ?
O2W1 W22 O212 88.7(5) . . ?
O223 W22 O212 86.3(5) . . ?
O22' W22 O1A2 167.7(5) . . ?
O224 W22 O1A2 88.2(4) . . ?
O2W1 W22 O1A2 82.1(5) . . ?
O223 W22 O1A2 73.6(4) . . ?
O212 W22 O1A2 71.8(4) . . ?
O23' W23 O239 102.2(5) . . ?
O23' W23 O236 102.1(6) . . ?
O239 W23 O236 90.0(5) . . ?
O23' W23 O223 98.9(5) . . ?
O239 W23 O223 158.7(5) . . ?
O236 W23 O223 88.5(5) . . ?
O23' W23 O213 98.7(5) . . ?
O239 W23 O213 90.6(5) . . ?
O236 W23 O213 158.6(5) . . ?
O223 W23 O213 83.2(5) . . ?
O23' W23 O1A2 168.0(5) . . ?
O239 W23 O1A2 85.7(4) . . ?
O236 W23 O1A2 86.8(5) . . ?
O223 W23 O1A2 73.0(4) . . ?
O213 W23 O1A2 71.9(4) . . ?
O24' W24 O3W1 102.6(6) . . ?
O24' W24 O224 104.3(6) . . ?
O3W1 W24 O224 88.9(5) . . ?
O24' W24 O245 100.7(6) . . ?
O3W1 W24 O245 93.4(5) . . ?
O224 W24 O245 153.8(5) . . ?
O24' W24 O246 94.6(5) . . ?
O3W1 W24 O246 162.8(5) . . ?
O224 W24 O246 85.2(5) . . ?
O245 W24 O246 85.1(5) . . ?
O24' W24 O2A2 163.8(5) . . ?
O3W1 W24 O2A2 91.9(5) . . ?
O224 W24 O2A2 82.8(4) . . ?
O245 W24 O2A2 71.0(4) . . ?
O246 W24 O2A2 71.3(4) . . ?
O24' W24 Na2 97.2(5) . . ?
O3W1 W24 Na2 46.7(4) . . ?
O224 W24 Na2 134.2(4) . . ?
O245 W24 Na2 48.2(4) . . ?
O246 W24 Na2 133.2(4) . . ?
O2A2 W24 Na2 87.5(3) . . ?
O25' W25 O25* 103.3(6) . . ?
O25' W25 O257 99.0(5) . . ?
O25* W25 O257 93.3(5) . . ?
O25' W25 O245 98.0(5) . . ?
O25* W25 O245 91.3(5) . . ?
O257 W25 O245 160.8(5) . . ?
O25' W25 O256 94.2(5) . . ?
O25* W25 O256 162.2(5) . . ?
O257 W25 O256 86.7(5) . . ?
O245 W25 O256 83.3(4) . . ?
O25' W25 O2A2 167.3(5) . . ?
O25* W25 O2A2 88.1(5) . . ?
O257 W25 O2A2 85.6(5) . . ?
O245 W25 O2A2 76.0(4) . . ?
O256 W25 O2A2 74.1(4) . . ?
O25' W25 Na2 90.0(4) . . ?
O25* W25 Na2 44.0(4) . . ?
O257 W25 Na2 137.2(4) . . ?
O245 W25 Na2 51.4(4) . . ?
O256 W25 Na2 134.6(3) . . ?
O2A2 W25 Na2 94.6(3) . . ?
O26' W26 O256 101.5(6) . . ?
O26' W26 O246 100.6(6) . . ?
O256 W26 O246 90.7(5) . . ?
O26' W26 O269 101.0(6) . . ?
O256 W26 O269 89.9(5) . . ?
O246 W26 O269 157.8(5) . . ?
O26' W26 O236 99.0(6) . . ?
O256 W26 O236 159.5(5) . . ?
O246 W26 O236 86.8(5) . . ?
O269 W26 O236 85.0(5) . . ?
O26' W26 O2A2 173.5(5) . . ?
O256 W26 O2A2 74.0(5) . . ?
O246 W26 O2A2 75.1(4) . . ?
O269 W26 O2A2 83.7(4) . . ?
O236 W26 O2A2 85.7(4) . . ?
O27' W27 O27* 104.2(6) . . ?
O27' W27 O257 100.1(5) . . ?
O27* W27 O257 93.1(5) . . ?
O27' W27 O278 98.6(5) . . ?
O27* W27 O278 93.8(5) . . ?
O257 W27 O278 157.8(5) . . ?
O27' W27 O279 96.1(5) . . ?
O27* W27 O279 159.7(5) . . ?
O257 W27 O279 82.1(5) . . ?
O278 W27 O279 84.2(5) . . ?
O27' W27 O3A2 168.2(5) . . ?
O27* W27 O3A2 86.4(5) . . ?
O257 W27 O3A2 84.5(5) . . ?
O278 W27 O3A2 75.0(4) . . ?
O279 W27 O3A2 73.5(4) . . ?
O28' W28 O3W2 103.6(5) . . ?
O28' W28 O278 101.7(5) . . ?
O3W2 W28 O278 96.3(5) . . ?
O28' W28 O218 102.6(5) . . ?
O3W2 W28 O218 88.0(5) . . ?
O278 W28 O218 153.6(5) . . ?
O28' W28 O289 94.2(5) . . ?
O3W2 W28 O289 161.2(5) . . ?
O278 W28 O289 85.8(5) . . ?
O218 W28 O289 82.2(5) . . ?
O28' W28 O3A2 163.9(5) . . ?
O3W2 W28 O3A2 92.0(5) . . ?
O278 W28 O3A2 72.1(4) . . ?
O218 W28 O3A2 81.7(4) . . ?
O289 W28 O3A2 70.8(4) . . ?
O29' W29 O289 99.8(6) . . ?
O29' W29 O279 100.7(6) . . ?
O289 W29 O279 93.9(5) . . ?
O29' W29 O269 100.5(6) . . ?
O289 W29 O269 157.9(5) . . ?
O279 W29 O269 90.7(5) . . ?
O29' W29 O239 100.1(5) . . ?
O289 W29 O239 85.8(5) . . ?
O279 W29 O239 159.0(5) . . ?
O269 W29 O239 82.3(5) . . ?
O29' W29 O3A2 172.6(5) . . ?
O289 W29 O3A2 74.7(5) . . ?
O279 W29 O3A2 75.0(5) . . ?
O269 W29 O3A2 85.7(5) . . ?
O239 W29 O3A2 84.7(4) . . ?
W23 O23' Na4 147.7(8) . . ?
W25 O25' Gd3 158.1(7) . 2_656 ?
W25 O25* Gd3 154.6(7) . . ?
W25 O25* Na2 105.4(6) . . ?
Gd3 O25* Na2 99.4(5) . . ?
W26 O26' Na4 144.0(8) . 2_566 ?
W27 O27' Na2 132.0(6) . 2_656 ?
W27 O27* Gd3 157.8(7) . . ?
W28 O28' Na6 131.7(6) . 1_565 ?
W21 O212 W22 121.9(6) . . ?
W21 O213 W23 120.9(6) . . ?
W21 O218 W28 146.0(7) . . ?
W22 O223 W23 120.6(6) . . ?
W22 O224 W24 147.4(6) . . ?
W23 O236 W26 147.3(6) . . ?
W23 O239 W29 149.7(7) . . ?
W24 O245 W25 119.9(6) . . ?
W24 O245 Na2 98.1(5) . . ?
W25 O245 Na2 92.7(4) . . ?
W26 O246 W24 123.0(6) . . ?
W26 O256 W25 117.1(6) . . ?
W27 O257 W25 144.6(7) . . ?
W29 O269 W26 156.3(7) . . ?
W27 O278 W28 121.0(6) . . ?
W29 O279 W27 117.7(6) . . ?
W29 O289 W28 122.0(6) . . ?
O13W Na1 O14W 94.6(6) 1_455 1_455 ?
O13W Na1 O19W 114.5(8) 1_455 . ?
O14W Na1 O19W 96.1(7) 1_455 . ?
O13W Na1 O179 157.9(6) 1_455 . ?
O14W Na1 O179 80.0(6) 1_455 . ?
O19W Na1 O179 87.5(7) . . ?
O13W Na1 O39W 91.1(8) 1_455 . ?
O14W Na1 O39W 170.4(8) 1_455 . ?
O19W Na1 O39W 88.5(9) . . ?
O179 Na1 O39W 91.8(7) . . ?
O13W Na1 O17' 94.2(6) 1_455 . ?
O14W Na1 O17' 82.4(5) 1_455 . ?
O19W Na1 O17' 151.3(8) . . ?
O179 Na1 O17' 64.0(5) . . ?
O39W Na1 O17' 89.5(7) . . ?
O13W Na1 W17 122.0(5) 1_455 . ?
O14W Na1 W17 75.1(4) 1_455 . ?
O19W Na1 W17 123.3(7) . . ?
O179 Na1 W17 35.9(3) . . ?
O39W Na1 W17 95.3(6) . . ?
O17' Na1 W17 28.7(3) . . ?
O13W Na1 Na16 76.9(8) 1_455 2_655 ?
O14W Na1 Na16 138.4(9) 1_455 2_655 ?
O19W Na1 Na16 124.8(10) . 2_655 ?
O179 Na1 Na16 92.8(8) . 2_655 ?
O39W Na1 Na16 36.2(9) . 2_655 ?
O17' Na1 Na16 58.2(8) . 2_655 ?
W17 Na1 Na16 75.5(7) . 2_655 ?
O13W Na1 Na7 29.6(4) 1_455 1_455 ?
O14W Na1 Na7 66.0(4) 1_455 1_455 ?
O19W Na1 Na7 122.3(7) . 1_455 ?
O179 Na1 Na7 135.7(5) . 1_455 ?
O39W Na1 Na7 118.3(7) . 1_455 ?
O17' Na1 Na7 83.3(4) . 1_455 ?
W17 Na1 Na7 105.0(3) . 1_455 ?
Na16 Na1 Na7 94.4(8) 2_655 1_455 ?
O12' Na2 O2G3 120.7(6) . . ?
O12' Na2 O25* 158.3(6) . . ?
O2G3 Na2 O25* 75.6(5) . . ?
O12' Na2 O27' 84.8(5) . 2_656 ?
O2G3 Na2 O27' 83.2(5) . 2_656 ?
O25* Na2 O27' 112.8(5) . 2_656 ?
O12' Na2 O3W1 78.0(5) . . ?
O2G3 Na2 O3W1 115.9(6) . . ?
O25* Na2 O3W1 81.9(5) . . ?
O27' Na2 O3W1 159.0(5) 2_656 . ?
O12' Na2 O245 99.2(5) . . ?
O2G3 Na2 O245 139.6(6) . . ?
O25* Na2 O245 64.1(4) . . ?
O27' Na2 O245 108.7(5) 2_656 . ?
O3W1 Na2 O245 63.1(4) . . ?
O12' Na2 W25 135.0(5) . . ?
O2G3 Na2 W25 104.1(4) . . ?
O25* Na2 W25 30.7(3) . . ?
O27' Na2 W25 105.4(4) 2_656 . ?
O3W1 Na2 W25 79.4(3) . . ?
O245 Na2 W25 35.9(3) . . ?
O12' Na2 W24 82.4(4) . . ?
O2G3 Na2 W24 138.9(5) . . ?
O25* Na2 W24 76.1(4) . . ?
O27' Na2 W24 135.7(4) 2_656 . ?
O3W1 Na2 W24 30.4(3) . . ?
O245 Na2 W24 33.6(3) . . ?
W25 Na2 W24 59.42(15) . . ?
O12' Na2 W12 24.6(3) . . ?
O2G3 Na2 W12 103.6(4) . . ?
O25* Na2 W12 146.3(5) . . ?
O27' Na2 W12 100.4(4) 2_656 . ?
O3W1 Na2 W12 67.9(3) . . ?
O245 Na2 W12 111.5(4) . . ?
W25 Na2 W12 143.9(3) . . ?
W24 Na2 W12 84.49(19) . . ?
O12' Na2 Gd3 143.4(5) . . ?
O2G3 Na2 Gd3 42.2(4) . . ?
O25* Na2 Gd3 40.3(3) . . ?
O27' Na2 Gd3 116.3(4) 2_656 . ?
O3W1 Na2 Gd3 84.6(4) . . ?
O245 Na2 Gd3 101.2(3) . . ?
W25 Na2 Gd3 70.86(17) . . ?
W24 Na2 Gd3 98.4(2) . . ?
W12 Na2 Gd3 118.8(2) . . ?
O3W Na3 O7W 88.1(8) 2_655 . ?
O3W Na3 O33' 89.8(7) 2_655 1_455 ?
O7W Na3 O33' 174.7(7) . 1_455 ?
O3W Na3 O15' 160.7(7) 2_655 . ?
O7W Na3 O15' 93.7(6) . . ?
O33' Na3 O15' 89.9(5) 1_455 . ?
O3W Na3 O29W 81.5(8) 2_655 . ?
O7W Na3 O29W 100.0(8) . . ?
O33' Na3 O29W 84.5(7) 1_455 . ?
O15' Na3 O29W 79.3(7) . . ?
O3W Na3 O18W 89.8(7) 2_655 2_655 ?
O7W Na3 O18W 85.9(6) . 2_655 ?
O33' Na3 O18W 89.2(5) 1_455 2_655 ?
O15' Na3 O18W 109.5(6) . 2_655 ?
O29W Na3 O18W 169.2(8) . 2_655 ?
O3W Na3 Na11 118.0(7) 2_655 . ?
O7W Na3 Na11 122.9(6) . . ?
O33' Na3 Na11 62.3(5) 1_455 . ?
O15' Na3 Na11 46.2(5) . . ?
O29W Na3 Na11 44.4(7) . . ?
O18W Na3 Na11 138.3(6) 2_655 . ?
O15W Na4 O10W 154.4(7) 1_465 2_566 ?
O15W Na4 O6W 106.6(7) 1_465 1_565 ?
O10W Na4 O6W 92.7(6) 2_566 1_565 ?
O15W Na4 O23' 85.2(5) 1_465 . ?
O10W Na4 O23' 114.7(6) 2_566 . ?
O6W Na4 O23' 81.7(6) 1_565 . ?
O15W Na4 O26' 76.9(5) 1_465 2_566 ?
O10W Na4 O26' 87.5(6) 2_566 2_566 ?
O6W Na4 O26' 87.8(6) 1_565 2_566 ?
O23' Na4 O26' 155.7(6) . 2_566 ?
O15W Na4 O10W 89.2(6) 1_465 . ?
O10W Na4 O10W 77.9(6) 2_566 . ?
O6W Na4 O10W 157.4(7) 1_565 . ?
O23' Na4 O10W 83.6(5) . . ?
O26' Na4 O10W 112.0(6) 2_566 . ?
O15W Na4 Na4 123.6(6) 1_465 2_566 ?
O10W Na4 Na4 40.4(4) 2_566 2_566 ?
O6W Na4 Na4 129.9(6) 1_565 2_566 ?
O23' Na4 Na4 100.8(5) . 2_566 ?
O26' Na4 Na4 102.8(5) 2_566 2_566 ?
O10W Na4 Na4 37.6(4) . 2_566 ?
O11W Na5 O12W 111.7(6) . . ?
O11W Na5 O17W 96.1(6) . 1_545 ?
O12W Na5 O17W 83.0(5) . 1_545 ?
O11W Na5 O118 152.2(6) . . ?
O12W Na5 O118 85.2(5) . . ?
O17W Na5 O118 108.2(5) 1_545 . ?
O11W Na5 O189 110.8(6) . . ?
O12W Na5 O189 133.9(6) . . ?
O17W Na5 O189 75.6(5) 1_545 . ?
O118 Na5 O189 64.3(4) . . ?
O11W Na5 O139 77.1(5) . . ?
O12W Na5 O139 144.8(5) . . ?
O17W Na5 O139 131.3(6) 1_545 . ?
O118 Na5 O139 76.7(5) . . ?
O189 Na5 O139 62.9(4) . . ?
O11W Na5 O113 98.0(5) . . ?
O12W Na5 O113 83.6(5) . . ?
O17W Na5 O113 163.3(5) 1_545 . ?
O118 Na5 O113 60.7(4) . . ?
O189 Na5 O113 107.2(5) . . ?
O139 Na5 O113 61.1(4) . . ?
O11W Na5 W18 144.8(5) . . ?
O12W Na5 W18 103.1(4) . . ?
O17W Na5 W18 82.9(4) 1_545 . ?
O118 Na5 W18 33.1(3) . . ?
O189 Na5 W18 34.7(3) . . ?
O139 Na5 W18 77.5(3) . . ?
O113 Na5 W18 90.6(3) . . ?
O11W Na5 W19 87.0(5) . . ?
O12W Na5 W19 161.0(5) . . ?
O17W Na5 W19 98.5(4) 1_545 . ?
O118 Na5 W19 76.4(4) . . ?
O189 Na5 W19 31.7(3) . . ?
O139 Na5 W19 33.8(3) . . ?
O113 Na5 W19 91.0(3) . . ?
W18 Na5 W19 58.66(13) . . ?
O11W Na5 W13 78.2(4) . . ?
O12W Na5 W13 115.9(4) . . ?
O17W Na5 W13 161.2(5) 1_545 . ?
O118 Na5 W13 74.5(3) . . ?
O189 Na5 W13 89.5(4) . . ?
O139 Na5 W13 30.1(3) . . ?
O113 Na5 W13 33.4(3) . . ?
W18 Na5 W13 91.52(19) . . ?
W19 Na5 W13 63.49(14) . . ?
O11W Na5 W11 130.5(5) . . ?
O12W Na5 W11 74.9(4) . . ?
O17W Na5 W11 133.0(4) 1_545 . ?
O118 Na5 W11 30.4(3) . . ?
O189 Na5 W11 90.7(4) . . ?
O139 Na5 W11 74.2(3) . . ?
O113 Na5 W11 32.5(3) . . ?
W18 Na5 W11 63.23(14) . . ?
W19 Na5 W11 90.83(19) . . ?
W13 Na5 W11 57.20(12) . . ?
O11W Na5 Na6 128.9(5) . . ?
O12W Na5 Na6 63.7(4) . . ?
O17W Na5 Na6 34.5(4) 1_545 . ?
O118 Na5 Na6 77.9(4) . . ?
O189 Na5 Na6 76.1(4) . . ?
O139 Na5 Na6 138.0(4) . . ?
O113 Na5 Na6 129.3(4) . . ?
W18 Na5 Na6 63.17(17) . . ?
W19 Na5 Na6 107.4(2) . . ?
W13 Na5 Na6 152.3(3) . . ?
W11 Na5 Na6 98.8(2) . . ?
O38' Na6 O48' 151.4(6) 1_545 . ?
O38' Na6 O16W 79.3(5) 1_545 . ?
O48' Na6 O16W 89.4(5) . . ?
O38' Na6 O18' 129.0(6) 1_545 . ?
O48' Na6 O18' 75.0(5) . . ?
O16W Na6 O18' 84.4(5) . . ?
O38' Na6 O17W 92.1(5) 1_545 1_545 ?
O48' Na6 O17W 107.9(6) . 1_545 ?
O16W Na6 O17W 155.0(6) . 1_545 ?
O18' Na6 O17W 83.0(5) . 1_545 ?
O38' Na6 O28' 69.2(5) 1_545 1_545 ?
O48' Na6 O28' 91.9(5) . 1_545 ?
O16W Na6 O28' 113.0(5) . 1_545 ?
O18' Na6 O28' 158.5(5) . 1_545 ?
O17W Na6 O28' 85.0(5) 1_545 1_545 ?
O38' Na6 Na5 126.6(4) 1_545 . ?
O48' Na6 Na5 74.6(4) . . ?
O16W Na6 Na5 148.0(5) . . ?
O18' Na6 Na5 64.9(4) . . ?
O17W Na6 Na5 34.7(4) 1_545 . ?
O28' Na6 Na5 95.4(4) 1_545 . ?
O13W Na7 O36' 96.1(5) . 2_755 ?
O13W Na7 O336 162.0(6) . . ?
O36' Na7 O336 98.8(5) 2_755 . ?
O13W Na7 O323 103.2(5) . . ?
O36' Na7 O323 157.8(5) 2_755 . ?
O336 Na7 O323 64.6(5) . . ?
O13W Na7 O18W 88.0(5) . 2_755 ?
O36' Na7 O18W 79.2(5) 2_755 2_755 ?
O336 Na7 O18W 104.7(5) . 2_755 ?
O323 Na7 O18W 90.4(5) . 2_755 ?
O13W Na7 O324 85.5(5) . . ?
O36' Na7 O324 131.1(5) 2_755 . ?
O336 Na7 O324 77.1(4) . . ?
O323 Na7 O324 62.3(4) . . ?
O18W Na7 O324 149.5(5) 2_755 . ?
O13W Na7 O346 112.5(5) . . ?
O36' Na7 O346 74.6(4) 2_755 . ?
O336 Na7 O346 62.5(4) . . ?
O323 Na7 O346 107.2(5) . . ?
O18W Na7 O346 148.1(5) 2_755 . ?
O324 Na7 O346 60.1(4) . . ?
O13W Na7 W33 138.3(5) . . ?
O36' Na7 W33 124.2(4) 2_755 . ?
O336 Na7 W33 32.3(3) . . ?
O323 Na7 W33 35.2(3) . . ?
O18W Na7 W33 89.1(4) 2_755 . ?
O324 Na7 W33 76.4(3) . . ?
O346 Na7 W33 90.6(3) . . ?
O13W Na7 W36 143.8(4) . . ?
O36' Na7 W36 77.5(4) 2_755 . ?
O336 Na7 W36 33.5(3) . . ?
O323 Na7 W36 92.9(4) . . ?
O18W Na7 W36 124.6(4) 2_755 . ?
O324 Na7 W36 73.5(3) . . ?
O346 Na7 W36 31.3(3) . . ?
W33 Na7 W36 65.18(13) . . ?
O13W Na7 W32 86.4(4) . . ?
O36' Na7 W32 162.7(4) 2_755 . ?
O336 Na7 W32 76.4(3) . . ?
O323 Na7 W32 32.8(3) . . ?
O18W Na7 W32 118.1(4) 2_755 . ?
O324 Na7 W32 31.8(3) . . ?
O346 Na7 W32 88.5(3) . . ?
W33 Na7 W32 58.89(12) . . ?
W36 Na7 W32 90.42(16) . . ?
O13W Na7 W34 91.1(4) . . ?
O36' Na7 W34 101.2(4) 2_755 . ?
O336 Na7 W34 76.1(3) . . ?
O323 Na7 W34 89.4(3) . . ?
O18W Na7 W34 179.0(4) 2_755 . ?
O324 Na7 W34 30.0(3) . . ?
O346 Na7 W34 32.8(3) . . ?
W33 Na7 W34 91.32(16) . . ?
W36 Na7 W34 56.36(11) . . ?
W32 Na7 W34 61.52(11) . . ?
O13W Na7 Na1 30.5(4) . 1_655 ?
O36' Na7 Na1 113.4(4) 2_755 1_655 ?
O336 Na7 Na1 144.2(4) . 1_655 ?
O323 Na7 Na1 80.1(4) . 1_655 ?
O18W Na7 Na1 68.5(4) 2_755 1_655 ?
O324 Na7 Na1 92.0(4) . 1_655 ?
O346 Na7 Na1 139.5(4) . 1_655 ?
W33 Na7 Na1 112.1(2) . 1_655 ?
W36 Na7 Na1 165.5(3) . 1_655 ?
W32 Na7 Na1 76.7(2) . 1_655 ?
W34 Na7 Na1 110.5(2) . 1_655 ?
O26W Na8 O65W 100.0(9) 2_656 . ?
O26W Na8 O26W 82.5(8) 2_656 1_545 ?
O65W Na8 O26W 90.7(9) . 1_545 ?
O26W Na8 O12W 159.2(8) 2_656 . ?
O65W Na8 O12W 88.8(8) . . ?
O26W Na8 O12W 116.4(7) 1_545 . ?
O26W Na8 O28W 91.3(7) 2_656 . ?
O65W Na8 O28W 166.7(9) . . ?
O26W Na8 O28W 83.7(7) 1_545 . ?
O12W Na8 O28W 82.9(6) . . ?
O26W Na8 O11' 87.9(7) 2_656 . ?
O65W Na8 O11' 90.7(8) . . ?
O26W Na8 O11' 170.5(7) 1_545 . ?
O12W Na8 O11' 73.0(5) . . ?
O28W Na8 O11' 96.7(6) . . ?
O26W Na8 Na8 41.5(6) 2_656 2_646 ?
O65W Na8 Na8 97.1(8) . 2_646 ?
O26W Na8 Na8 41.0(5) 1_545 2_646 ?
O12W Na8 Na8 156.4(6) . 2_646 ?
O28W Na8 Na8 86.7(6) . 2_646 ?
O11' Na8 Na8 129.5(6) . 2_646 ?
O66W Na9 O61W 98.5(14) . . ?
O66W Na9 O71W 29.1(14) . . ?
O61W Na9 O71W 95.8(14) . . ?
O66W Na9 O65W 99.0(13) . . ?
O61W Na9 O65W 140.0(12) . . ?
O71W Na9 O65W 83.0(14) . . ?
O66W Na9 O28W 94.2(13) . 2_646 ?
O61W Na9 O28W 117.4(10) . 2_646 ?
O71W Na9 O28W 120.2(14) . 2_646 ?
O65W Na9 O28W 96.7(9) . 2_646 ?
O66W Na9 O47' 147.7(13) . . ?
O61W Na9 O47' 64.0(8) . . ?
O71W Na9 O47' 121.4(14) . . ?
O65W Na9 O47' 82.6(9) . . ?
O28W Na9 O47' 117.7(8) 2_646 . ?
O66W Na9 O42W 76.2(13) . . ?
O61W Na9 O42W 58.6(9) . . ?
O71W Na9 O42W 52.5(13) . . ?
O65W Na9 O42W 91.6(9) . . ?
O28W Na9 O42W 168.3(11) 2_646 . ?
O47' Na9 O42W 71.5(7) . . ?
O52W Na10 O60W 93.3(16) . 1_455 ?
O52W Na10 O70W 90.8(18) . . ?
O60W Na10 O70W 149.8(16) 1_455 . ?
O52W Na10 O16' 170.1(16) . . ?
O60W Na10 O16' 96.3(10) 1_455 . ?
O70W Na10 O16' 79.7(14) . . ?
O52W Na10 Na12 89.7(14) . 1_455 ?
O60W Na10 Na12 58.1(8) 1_455 1_455 ?
O70W Na10 Na12 151.8(15) . 1_455 ?
O16' Na10 Na12 97.5(9) . 1_455 ?
O52W Na10 O57W 82.8(16) . . ?
O60W Na10 O57W 74.1(12) 1_455 . ?
O70W Na10 O57W 76.8(15) . . ?
O16' Na10 O57W 97.3(11) . . ?
Na12 Na10 O57W 131.2(13) 1_455 . ?
O52W Na10 O33W 113.9(16) . 2_556 ?
O60W Na10 O33W 104.9(11) 1_455 2_556 ?
O70W Na10 O33W 100.7(16) . 2_556 ?
O16' Na10 O33W 66.0(9) . 2_556 ?
Na12 Na10 O33W 54.0(9) 1_455 2_556 ?
O57W Na10 O33W 163.2(14) . 2_556 ?
O52W Na10 W16 157.2(14) . . ?
O60W Na10 W16 80.2(8) 1_455 . ?
O70W Na10 W16 84.6(13) . . ?
O16' Na10 W16 25.2(4) . . ?
Na12 Na10 W16 104.8(7) 1_455 . ?
O57W Na10 W16 74.3(10) . . ?
O33W Na10 W16 88.9(9) 2_556 . ?
O62W Na11 O29W 167.4(13) 1_455 . ?
O62W Na11 O49' 85.6(10) 1_455 1_465 ?
O29W Na11 O49' 87.2(10) . 1_465 ?
O62W Na11 O37W 90.3(12) 1_455 . ?
O29W Na11 O37W 100.3(11) . . ?
O49' Na11 O37W 92.2(10) 1_465 . ?
O62W Na11 O15' 103.7(11) 1_455 . ?
O29W Na11 O15' 83.1(9) . . ?
O49' Na11 O15' 170.2(11) 1_465 . ?
O37W Na11 O15' 90.8(10) . . ?
O62W Na11 Na3 130.3(10) 1_455 . ?
O29W Na11 Na3 48.0(7) . . ?
O49' Na11 Na3 123.9(8) 1_465 . ?
O37W Na11 Na3 123.0(10) . . ?
O15' Na11 Na3 47.4(5) . . ?
O1G3 Na12 O60W 147.9(10) . . ?
O1G3 Na12 O33W 91.3(10) . 2_656 ?
O60W Na12 O33W 110.7(11) . 2_656 ?
O1G3 Na12 O312 87.6(7) . . ?
O60W Na12 O312 77.8(8) . . ?
O33W Na12 O312 163.1(11) 2_656 . ?
O1G3 Na12 O67W 133.1(10) . 1_655 ?
O60W Na12 O67W 76.2(9) . 1_655 ?
O33W Na12 O67W 77.6(11) 2_656 1_655 ?
O312 Na12 O67W 90.9(9) . 1_655 ?
O1G3 Na12 Na10 123.6(9) . 1_655 ?
O60W Na12 Na10 54.0(8) . 1_655 ?
O33W Na12 Na10 64.7(9) 2_656 1_655 ?
O312 Na12 Na10 129.0(9) . 1_655 ?
O67W Na12 Na10 92.7(9) 1_655 1_655 ?
O1G3 Na12 O3G2 53.1(6) . . ?
O60W Na12 O3G2 148.6(9) . . ?
O33W Na12 O3G2 83.7(9) 2_656 . ?
O312 Na12 O3G2 82.2(6) . . ?
O67W Na12 O3G2 80.3(8) 1_655 . ?
Na10 Na12 O3G2 148.4(9) 1_655 . ?
O1G3 Na12 Na13 92.8(7) . . ?
O60W Na12 Na13 112.8(8) . . ?
O33W Na12 Na13 81.4(9) 2_656 . ?
O312 Na12 Na13 81.8(6) . . ?
O67W Na12 Na13 40.9(7) 1_655 . ?
Na10 Na12 Na13 128.8(8) 1_655 . ?
O3G2 Na12 Na13 39.7(4) . . ?
O1G3 Na12 W31 81.5(6) . . ?
O60W Na12 W31 71.3(7) . . ?
O33W Na12 W31 164.9(10) 2_656 . ?
O312 Na12 W31 30.6(3) . . ?
O67W Na12 W31 116.9(8) 1_655 . ?
Na10 Na12 W31 108.4(7) 1_655 . ?
O3G2 Na12 W31 102.1(5) . . ?
Na13 Na12 W31 112.0(5) . . ?
O3G2 Na13 O67W 104.6(10) . 1_655 ?
O3G2 Na13 O32' 97.0(8) . . ?
O67W Na13 O32' 73.9(9) 1_655 . ?
O3G2 Na13 O40W 83.6(10) . 2_656 ?
O67W Na13 O40W 78.3(11) 1_655 2_656 ?
O32' Na13 O40W 151.4(11) . 2_656 ?
O3G2 Na13 O19W 175.7(10) . 1_655 ?
O67W Na13 O19W 78.0(10) 1_655 1_655 ?
O32' Na13 O19W 80.3(8) . 1_655 ?
O40W Na13 O19W 100.4(11) 2_656 1_655 ?
O3G2 Na13 O45* 72.6(6) . . ?
O67W Na13 O45* 167.6(10) 1_655 . ?
O32' Na13 O45* 118.2(7) . . ?
O40W Na13 O45* 89.3(9) 2_656 . ?
O19W Na13 O45* 105.5(8) 1_655 . ?
O3G2 Na13 W45 102.0(6) . . ?
O67W Na13 W45 150.2(9) 1_655 . ?
O32' Na13 W45 115.9(6) . . ?
O40W Na13 W45 91.7(9) 2_656 . ?
O19W Na13 W45 76.3(6) 1_655 . ?
O45* Na13 W45 29.4(3) . . ?
O3G2 Na13 Na12 57.5(6) . . ?
O67W Na13 Na12 47.5(8) 1_655 . ?
O32' Na13 Na12 76.0(6) . . ?
O40W Na13 Na12 80.4(9) 2_656 . ?
O19W Na13 Na12 124.6(8) 1_655 . ?
O45* Na13 Na12 129.8(6) . . ?
W45 Na13 Na12 158.6(5) . . ?
O3G2 Na13 Gd2 36.3(5) . . ?
O67W Na13 Gd2 139.6(9) 1_655 . ?
O32' Na13 Gd2 111.9(6) . . ?
O40W Na13 Gd2 85.4(8) 2_656 . ?
O19W Na13 Gd2 141.7(7) 1_655 . ?
O45* Na13 Gd2 36.3(3) . . ?
W45 Na13 Gd2 65.7(2) . . ?
Na12 Na13 Gd2 93.7(4) . . ?
O20W Na14 O47W 174.1(12) . . ?
O20W Na14 O9W 84.7(8) . 1_545 ?
O47W Na14 O9W 98.7(11) . 1_545 ?
O20W Na14 O43' 87.6(7) . . ?
O47W Na14 O43' 90.2(10) . . ?
O9W Na14 O43' 164.5(8) 1_545 . ?
O20W Na14 O43W 98.5(9) . 2_745 ?
O47W Na14 O43W 86.8(12) . 2_745 ?
O9W Na14 O43W 81.6(9) 1_545 2_745 ?
O43' Na14 O43W 86.4(8) . 2_745 ?
O20W Na14 O39' 87.3(7) . 1_545 ?
O47W Na14 O39' 87.7(10) . 1_545 ?
O9W Na14 O39' 94.0(7) 1_545 1_545 ?
O43' Na14 O39' 99.0(6) . 1_545 ?
O43W Na14 O39' 172.3(9) 2_745 1_545 ?
O35W Na15 O1W 96.8(16) . 1_465 ?
O35W Na15 O30W 157(2) . 1_465 ?
O1W Na15 O30W 106.2(16) 1_465 1_465 ?
O35W Na15 O456 90.7(14) . 1_465 ?
O1W Na15 O456 87.1(13) 1_465 1_465 ?
O30W Na15 O456 90.8(14) 1_465 1_465 ?
O35W Na15 O46' 80.7(13) . 1_465 ?
O1W Na15 O46' 146.1(16) 1_465 1_465 ?
O30W Na15 O46' 80.3(13) 1_465 1_465 ?
O456 Na15 O46' 59.3(8) 1_465 1_465 ?
O35W Na15 W46 92.5(13) . 1_465 ?
O1W Na15 W46 117.9(13) 1_465 1_465 ?
O30W Na15 W46 77.2(12) 1_465 1_465 ?
O456 Na15 W46 31.4(5) 1_465 1_465 ?
O46' Na15 W46 29.7(4) 1_465 1_465 ?
O58W Na16 O2W 164(3) 2_655 . ?
O58W Na16 O55W 84(2) 2_655 . ?
O2W Na16 O55W 111(2) . . ?
O58W Na16 O39W 90(2) 2_655 2_655 ?
O2W Na16 O39W 95.4(19) . 2_655 ?
O55W Na16 O39W 87(2) . 2_655 ?
O58W Na16 O38W 86(2) 2_655 . ?
O2W Na16 O38W 79.4(18) . . ?
O55W Na16 O38W 137(3) . . ?
O39W Na16 O38W 135(2) 2_655 . ?
O58W Na16 O68W 29.4(13) 2_655 . ?
O2W Na16 O68W 136(2) . . ?
O55W Na16 O68W 104(2) . . ?
O39W Na16 O68W 112(2) 2_655 . ?
O38W Na16 O68W 56.6(14) . . ?
O58W Na16 Na1 99.7(18) 2_655 2_655 ?
O2W Na16 Na1 76.0(13) . 2_655 ?
O55W Na16 Na1 124(2) . 2_655 ?
O39W Na16 Na1 37.4(9) 2_655 2_655 ?
O38W Na16 Na1 98.9(16) . 2_655 ?
O68W Na16 Na1 105.4(15) . 2_655 ?
Na4 O10W Na4 102.1(6) 2_566 . ?
Na5 O12W Na8 125.9(7) . . ?
Na7 O13W Na1 120.0(6) . 1_655 ?
Na6 O17W Na5 110.8(6) 1_565 1_565 ?
Na3 O18W Na7 120.6(6) 2_655 2_755 ?
Na1 O19W Na13 122.2(11) . 1_455 ?
Na8 O26W Na8 97.5(8) 2_656 1_565 ?
Na8 O28W Na9 131.8(9) . 2_646 ?
Na11 O29W Na3 87.6(9) . . ?
Na12 O33W Na10 61.3(9) 2_656 2_556 ?
Na16 O39W Na1 106.4(15) 2_655 . ?
O68W O58W Na16 104(3) 2_655 2_655 ?
Na10 O60W Na12 67.8(9) 1_655 . ?
Na8 O65W Na9 125.1(12) . . ?
O71W O66W Na9 82(3) . . ?
Na13 O67W Na12 91.6(10) 1_455 1_455 ?
O58W O68W Na16 47(2) 2_655 . ?
O66W O71W O63W 146(5) . 1_545 ?
O66W O71W Na9 69(3) . . ?
O63W O71W Na9 140(3) 1_545 . ?
O5G1 Gd1 O1G1 138.4(5) . . ?
O5G1 Gd1 O6W2 70.9(4) . . ?
O1G1 Gd1 O6W2 135.7(5) . . ?
O5G1 Gd1 O6W3 69.4(4) . . ?
O1G1 Gd1 O6W3 137.7(4) . . ?
O6W2 Gd1 O6W3 75.5(4) . . ?
O5G1 Gd1 O6W4 70.4(4) . . ?
O1G1 Gd1 O6W4 76.4(4) . . ?
O6W2 Gd1 O6W4 141.2(4) . . ?
O6W3 Gd1 O6W4 93.0(4) . . ?
O5G1 Gd1 O6W1 68.3(4) . . ?
O1G1 Gd1 O6W1 78.6(4) . . ?
O6W2 Gd1 O6W1 90.7(4) . . ?
O6W3 Gd1 O6W1 137.7(4) . . ?
O6W4 Gd1 O6W1 73.0(4) . . ?
O5G1 Gd1 O2G1 139.4(5) . . ?
O1G1 Gd1 O2G1 82.2(5) . . ?
O6W2 Gd1 O2G1 78.0(5) . . ?
O6W3 Gd1 O2G1 78.3(5) . . ?
O6W4 Gd1 O2G1 136.7(5) . . ?
O6W1 Gd1 O2G1 138.4(5) . . ?
O5G1 Gd1 O3G1 114.0(5) . . ?
O1G1 Gd1 O3G1 71.0(5) . . ?
O6W2 Gd1 O3G1 136.5(4) . . ?
O6W3 Gd1 O3G1 67.6(4) . . ?
O6W4 Gd1 O3G1 64.7(4) . . ?
O6W1 Gd1 O3G1 132.2(4) . . ?
O2G1 Gd1 O3G1 72.8(5) . . ?
O5G1 Gd1 O4G1 114.7(5) . . ?
O1G1 Gd1 O4G1 70.0(5) . . ?
O6W2 Gd1 O4G1 66.6(4) . . ?
O6W3 Gd1 O4G1 136.5(4) . . ?
O6W4 Gd1 O4G1 130.1(4) . . ?
O6W1 Gd1 O4G1 65.2(5) . . ?
O2G1 Gd1 O4G1 73.7(5) . . ?
O3G1 Gd1 O4G1 131.0(5) . . ?
O5W3 Gd2 O23G 87.3(5) . . ?
O5W3 Gd2 O47* 124.7(4) . . ?
O23G Gd2 O47* 143.3(5) . . ?
O5W3 Gd2 O45* 84.2(4) . . ?
O23G Gd2 O45* 134.7(5) . . ?
O47* Gd2 O45* 72.4(4) . . ?
O5W3 Gd2 O5W4 68.7(4) . . ?
O23G Gd2 O5W4 92.8(5) . . ?
O47* Gd2 O5W4 84.4(4) . . ?
O45* Gd2 O5W4 124.5(4) . . ?
O5W3 Gd2 O1G2 146.4(5) . . ?
O23G Gd2 O1G2 79.7(6) . . ?
O47* Gd2 O1G2 80.4(5) . . ?
O45* Gd2 O1G2 83.3(5) . . ?
O5W4 Gd2 O1G2 142.1(5) . . ?
O5W3 Gd2 O3G2 72.8(5) . . ?
O23G Gd2 O3G2 59.9(6) . . ?
O47* Gd2 O3G2 140.4(5) . . ?
O45* Gd2 O3G2 75.1(5) . . ?
O5W4 Gd2 O3G2 133.5(5) . . ?
O1G2 Gd2 O3G2 73.9(6) . . ?
O5W3 Gd2 O2G2 129.1(5) . . ?
O23G Gd2 O2G2 69.7(6) . . ?
O47* Gd2 O2G2 75.5(5) . . ?
O45* Gd2 O2G2 143.5(5) . . ?
O5W4 Gd2 O2G2 67.9(5) . . ?
O1G2 Gd2 O2G2 74.7(5) . . ?
O3G2 Gd2 O2G2 124.0(5) . . ?
O5W3 Gd2 Na13 75.0(4) . . ?
O23G Gd2 Na13 92.7(5) . . ?
O47* Gd2 Na13 111.3(4) . . ?
O45* Gd2 Na13 42.1(4) . . ?
O5W4 Gd2 Na13 143.0(4) . . ?
O1G2 Gd2 Na13 74.9(4) . . ?
O3G2 Gd2 Na13 32.9(4) . . ?
O2G2 Gd2 Na13 147.1(4) . . ?
Na13 O3G2 Gd2 110.8(7) . . ?
Na13 O3G2 Na12 82.8(7) . . ?
Gd2 O3G2 Na12 165.2(7) . . ?
Gd3 O23G Gd2 173.3(9) . . ?
O5W2 Gd3 O27* 83.0(4) . . ?
O5W2 Gd3 O23G 90.6(5) . . ?
O27* Gd3 O23G 140.4(5) . . ?
O5W2 Gd3 O5W1 69.1(4) . . ?
O27* Gd3 O5W1 125.4(4) . . ?
O23G Gd3 O5W1 87.4(5) . . ?
O5W2 Gd3 O25* 121.3(4) . . ?
O27* Gd3 O25* 73.5(4) . . ?
O23G Gd3 O25* 139.3(5) . . ?
O5W1 Gd3 O25* 82.2(4) . . ?
O5W2 Gd3 O25' 145.9(4) . 2_656 ?
O27* Gd3 O25' 74.9(4) . 2_656 ?
O23G Gd3 O25' 90.2(5) . 2_656 ?
O5W1 Gd3 O25' 145.0(4) . 2_656 ?
O25* Gd3 O25' 77.1(4) . 2_656 ?
O5W2 Gd3 O1G3 75.9(5) . . ?
O27* Gd3 O1G3 80.4(5) . . ?
O23G Gd3 O1G3 60.2(6) . . ?
O5W1 Gd3 O1G3 131.7(5) . . ?
O25* Gd3 O1G3 145.8(5) . . ?
O25' Gd3 O1G3 75.0(5) 2_656 . ?
O5W2 Gd3 O2G3 136.7(4) . . ?
O27* Gd3 O2G3 137.7(5) . . ?
O23G Gd3 O2G3 67.1(5) . . ?
O5W1 Gd3 O2G3 73.2(4) . . ?
O25* Gd3 O2G3 72.3(4) . . ?
O25' Gd3 O2G3 73.8(4) 2_656 . ?
O1G3 Gd3 O2G3 117.4(5) . . ?
O5W2 Gd3 Na2 124.5(3) . . ?
O27* Gd3 Na2 113.9(3) . . ?
O23G Gd3 Na2 101.9(5) . . ?
O5W1 Gd3 Na2 57.9(3) . . ?
O25* Gd3 Na2 40.4(3) . . ?
O25' Gd3 Na2 88.6(3) 2_656 . ?
O1G3 Gd3 Na2 155.0(4) . . ?
O2G3 Gd3 Na2 38.4(3) . . ?
Na12 O1G3 Gd3 160.8(8) . . ?
Na2 O2G3 Gd3 99.4(6) . . ?
O6W3 W3 O5W3 100.2(6) . . ?
O6W3 W3 O1W3 99.3(5) . . ?
O5W3 W3 O1W3 94.2(5) . . ?
O6W3 W3 O4W3 95.8(5) . . ?
O5W3 W3 O4W3 99.9(6) . . ?
O1W3 W3 O4W3 157.2(5) . . ?
O6W3 W3 O3W3 91.9(5) . . ?
O5W3 W3 O3W3 167.0(5) . . ?
O1W3 W3 O3W3 79.0(5) . . ?
O4W3 W3 O3W3 83.6(5) . . ?
O6W3 W3 O2W3 173.7(5) . . ?
O5W3 W3 O2W3 84.4(5) . . ?
O1W3 W3 O2W3 84.5(5) . . ?
O4W3 W3 O2W3 79.1(5) . . ?
O3W3 W3 O2W3 83.9(4) . . ?
W32 O1W3 W3 145.3(7) . . ?
W44 O2W3 W3 152.4(6) . . ?
W34 O3W3 W3 149.7(7) . . ?
W42 O4W3 W3 152.1(7) . . ?
W3 O5W3 Gd2 172.2(7) . . ?
W3 O6W3 Gd1 153.5(7) . . ?
O2A3 As3 O1A3 96.0(5) . . ?
O2A3 As3 O3A3 97.7(6) . . ?
O1A3 As3 O3A3 96.0(5) . . ?
As3 O1A3 W33 137.4(6) . . ?
As3 O1A3 W32 116.5(5) . . ?
W33 O1A3 W32 93.0(4) . . ?
As3 O1A3 W31 116.2(5) . . ?
W33 O1A3 W31 91.1(4) . . ?
W32 O1A3 W31 92.0(4) . . ?
As3 O2A3 W35 117.8(5) . . ?
As3 O2A3 W34 118.7(6) . . ?
W35 O2A3 W34 92.3(4) . . ?
As3 O2A3 W36 134.3(6) . . ?
W35 O2A3 W36 92.9(4) . . ?
W34 O2A3 W36 90.8(4) . . ?
As3 O3A3 W37 116.2(6) . . ?
As3 O3A3 W38 119.8(6) . . ?
W37 O3A3 W38 92.2(4) . . ?
As3 O3A3 W39 134.3(6) . . ?
W37 O3A3 W39 93.7(5) . . ?
W38 O3A3 W39 90.6(4) . . ?
O31' W31 O318 103.1(6) . . ?
O31' W31 O4W2 103.4(5) . . ?
O318 W31 O4W2 87.7(5) . . ?
O31' W31 O313 99.3(5) . . ?
O318 W31 O313 91.9(5) . . ?
O4W2 W31 O313 156.8(5) . . ?
O31' W31 O312 97.7(6) . . ?
O318 W31 O312 159.2(5) . . ?
O4W2 W31 O312 86.8(5) . . ?
O313 W31 O312 85.3(5) . . ?
O31' W31 O1A3 168.2(5) . . ?
O318 W31 O1A3 86.9(5) . . ?
O4W2 W31 O1A3 83.1(4) . . ?
O313 W31 O1A3 73.7(4) . . ?
O312 W31 O1A3 72.6(4) . . ?
O31' W31 Na12 58.0(5) . . ?
O318 W31 Na12 160.9(4) . . ?
O4W2 W31 Na12 93.7(4) . . ?
O313 W31 Na12 94.1(4) . . ?
O312 W31 Na12 39.8(4) . . ?
O1A3 W31 Na12 112.3(4) . . ?
O32' W32 O1W3 101.1(6) . . ?
O32' W32 O312 99.7(6) . . ?
O1W3 W32 O312 90.7(5) . . ?
O32' W32 O324 102.2(6) . . ?
O1W3 W32 O324 87.7(5) . . ?
O312 W32 O324 157.9(5) . . ?
O32' W32 O323 99.9(6) . . ?
O1W3 W32 O323 158.8(5) . . ?
O312 W32 O323 88.3(5) . . ?
O324 W32 O323 85.3(5) . . ?
O32' W32 O1A3 170.7(5) . . ?
O1W3 W32 O1A3 86.1(5) . . ?
O312 W32 O1A3 74.1(5) . . ?
O324 W32 O1A3 83.8(5) . . ?
O323 W32 O1A3 73.3(5) . . ?
O32' W32 Na7 91.4(5) . . ?
O1W3 W32 Na7 132.2(4) . . ?
O312 W32 Na7 132.6(4) . . ?
O324 W32 Na7 44.5(4) . . ?
O323 W32 Na7 44.3(4) . . ?
O1A3 W32 Na7 88.0(3) . . ?
O33' W33 O339 101.9(6) . . ?
O33' W33 O336 101.8(6) . . ?
O339 W33 O336 90.0(6) . . ?
O33' W33 O313 98.2(6) . . ?
O339 W33 O313 90.6(5) . . ?
O336 W33 O313 159.5(5) . . ?
O33' W33 O323 99.1(6) . . ?
O339 W33 O323 158.8(5) . . ?
O336 W33 O323 87.8(5) . . ?
O313 W33 O323 84.3(5) . . ?
O33' W33 O1A3 169.2(5) . . ?
O339 W33 O1A3 85.4(5) . . ?
O336 W33 O1A3 86.1(5) . . ?
O313 W33 O1A3 73.6(4) . . ?
O323 W33 O1A3 73.5(5) . . ?
O33' W33 Na7 88.7(4) . . ?
O339 W33 Na7 134.2(4) . . ?
O336 W33 Na7 44.2(4) . . ?
O313 W33 Na7 132.3(4) . . ?
O323 W33 Na7 48.1(4) . . ?
O1A3 W33 Na7 91.9(3) . . ?
O34' W34 O3W3 104.8(6) . . ?
O34' W34 O345 100.2(6) . . ?
O3W3 W34 O345 97.0(5) . . ?
O34' W34 O324 103.1(6) . . ?
O3W3 W34 O324 88.3(5) . . ?
O345 W34 O324 154.0(5) . . ?
O34' W34 O346 92.8(5) . . ?
O3W3 W34 O346 161.6(5) . . ?
O345 W34 O346 85.0(5) . . ?
O324 W34 O346 82.3(5) . . ?
O34' W34 O2A3 163.4(5) . . ?
O3W3 W34 O2A3 90.6(5) . . ?
O345 W34 O2A3 71.2(5) . . ?
O324 W34 O2A3 83.3(5) . . ?
O346 W34 O2A3 72.6(4) . . ?
O34' W34 Na7 86.6(4) . . ?
O3W3 W34 Na7 129.2(4) . . ?
O345 W34 Na7 130.1(4) . . ?
O324 W34 Na7 41.2(4) . . ?
O346 W34 Na7 45.2(4) . . ?
O2A3 W34 Na7 88.4(3) . . ?
O35* W35 O35' 105.7(6) . . ?
O35* W35 O357 94.3(6) . . ?
O35' W35 O357 102.3(6) . . ?
O35* W35 O345 93.5(6) . . ?
O35' W35 O345 99.2(6) . . ?
O357 W35 O345 154.1(5) . . ?
O35* W35 O356 160.8(6) . . ?
O35' W35 O356 93.5(6) . . ?
O357 W35 O356 83.0(5) . . ?
O345 W35 O356 81.5(5) . . ?
O35* W35 O2A3 88.1(5) . . ?
O35' W35 O2A3 164.5(5) . . ?
O357 W35 O2A3 83.3(5) . . ?
O345 W35 O2A3 72.4(5) . . ?
O356 W35 O2A3 72.7(4) . . ?
O36' W36 O356 99.5(6) . . ?
O36' W36 O346 101.6(5) . . ?
O356 W36 O346 93.4(5) . . ?
O36' W36 O369 99.4(5) . . ?
O356 W36 O369 91.6(5) . . ?
O346 W36 O369 157.2(5) . . ?
O36' W36 O336 98.6(5) . . ?
O356 W36 O336 161.7(5) . . ?
O346 W36 O336 85.7(5) . . ?
O369 W36 O336 82.6(5) . . ?
O36' W36 O2A3 173.8(5) . . ?
O356 W36 O2A3 75.9(5) . . ?
O346 W36 O2A3 74.8(5) . . ?
O369 W36 O2A3 84.9(5) . . ?
O336 W36 O2A3 86.3(4) . . ?
O36' W36 Na7 89.8(4) . . ?
O356 W36 Na7 141.0(4) . . ?
O346 W36 Na7 47.7(4) . . ?
O369 W36 Na7 124.2(4) . . ?
O336 W36 Na7 41.6(4) . . ?
O2A3 W36 Na7 91.4(3) . . ?
O37' W37 O37* 105.2(7) . . ?
O37' W37 O357 101.0(6) . . ?
O37* W37 O357 94.8(6) . . ?
O37' W37 O378 97.7(6) . . ?
O37* W37 O378 92.5(6) . . ?
O357 W37 O378 157.3(5) . . ?
O37' W37 O379 94.2(6) . . ?
O37* W37 O379 160.4(6) . . ?
O357 W37 O379 84.3(5) . . ?
O378 W37 O379 81.7(5) . . ?
O37' W37 O3A3 164.6(6) . . ?
O37* W37 O3A3 88.2(6) . . ?
O357 W37 O3A3 85.1(5) . . ?
O378 W37 O3A3 73.7(5) . . ?
O379 W37 O3A3 72.1(5) . . ?
O38' W38 O1W2 104.1(6) . . ?
O38' W38 O378 98.6(6) . . ?
O1W2 W38 O378 96.9(5) . . ?
O38' W38 O318 103.5(6) . . ?
O1W2 W38 O318 85.7(5) . . ?
O378 W38 O318 156.4(5) . . ?
O38' W38 O389 94.7(5) . . ?
O1W2 W38 O389 159.5(5) . . ?
O378 W38 O389 88.1(5) . . ?
O318 W38 O389 82.1(5) . . ?
O38' W38 O3A3 165.1(5) . . ?
O1W2 W38 O3A3 89.5(5) . . ?
O378 W38 O3A3 73.3(5) . . ?
O318 W38 O3A3 83.3(5) . . ?
O389 W38 O3A3 72.9(4) . . ?
O39' W39 O379 102.1(6) . . ?
O39' W39 O389 101.4(6) . . ?
O379 W39 O389 92.5(5) . . ?
O39' W39 O369 100.6(6) . . ?
O379 W39 O369 90.7(5) . . ?
O389 W39 O369 156.6(5) . . ?
O39' W39 O339 99.3(6) . . ?
O379 W39 O339 158.5(5) . . ?
O389 W39 O339 85.8(5) . . ?
O369 W39 O339 82.8(5) . . ?
O39' W39 O3A3 173.7(5) . . ?
O379 W39 O3A3 74.1(5) . . ?
O389 W39 O3A3 74.1(5) . . ?
O369 W39 O3A3 84.5(5) . . ?
O339 W39 O3A3 84.9(5) . . ?
W32 O32' Na13 139.0(8) . . ?
W33 O33' Na3 149.8(8) . 1_655 ?
W36 O36' Na7 152.1(7) . 2_755 ?
W38 O38' Na6 147.8(7) . 1_565 ?
W39 O39' Na14 138.3(8) . 1_565 ?
W32 O312 W31 121.4(6) . . ?
W32 O312 Na12 128.8(7) . . ?
W31 O312 Na12 109.6(6) . . ?
W31 O313 W33 121.2(6) . . ?
W31 O318 W38 147.3(7) . . ?
W33 O323 W32 120.2(6) . . ?
W33 O323 Na7 96.7(5) . . ?
W32 O323 Na7 102.9(5) . . ?
W32 O324 W34 145.9(7) . . ?
W32 O324 Na7 103.7(5) . . ?
W34 O324 Na7 108.8(5) . . ?
W33 O336 W36 147.8(7) . . ?
W33 O336 Na7 103.4(6) . . ?
W36 O336 Na7 104.8(5) . . ?
W33 O339 W39 149.7(7) . . ?
W34 O345 W35 123.3(6) . . ?
W36 O346 W34 121.5(6) . . ?
W36 O346 Na7 101.0(5) . . ?
W34 O346 Na7 102.1(5) . . ?
W36 O356 W35 118.5(6) . . ?
W37 O357 W35 142.8(7) . . ?
W36 O369 W39 156.5(8) . . ?
W38 O378 W37 120.2(7) . . ?
W39 O379 W37 120.0(6) . . ?
W39 O389 W38 121.9(6) . . ?
O6W4 W4 O5W4 99.7(6) . . ?
O6W4 W4 O3W4 95.2(5) . . ?
O5W4 W4 O3W4 99.1(5) . . ?
O6W4 W4 O2W4 100.9(5) . . ?
O5W4 W4 O2W4 95.0(5) . . ?
O3W4 W4 O2W4 156.5(5) . . ?
O6W4 W4 O1W4 90.6(5) . . ?
O5W4 W4 O1W4 169.2(5) . . ?
O3W4 W4 O1W4 82.9(5) . . ?
O2W4 W4 O1W4 79.9(5) . . ?
O6W4 W4 O4W4 173.9(5) . . ?
O5W4 W4 O4W4 85.7(5) . . ?
O3W4 W4 O4W4 81.1(5) . . ?
O2W4 W4 O4W4 81.4(5) . . ?
O1W4 W4 O4W4 84.2(5) . . ?
W18 O1W4 W4 151.6(7) . . ?
W11 O2W4 W4 146.4(7) . . ?
W4 O3W4 W41 148.4(7) . . ?
W48 O4W4 W4 153.4(7) . . ?
W4 O5W4 Gd2 170.6(7) . . ?
W4 O6W4 Gd1 152.4(6) . . ?
O3A4 As4 O2A4 99.4(5) . . ?
O3A4 As4 O1A4 96.6(6) . . ?
O2A4 As4 O1A4 96.3(5) . . ?
As4 O1A4 W41 115.9(6) . . ?
As4 O1A4 W42 116.7(6) . . ?
W41 O1A4 W42 94.6(5) . . ?
As4 O1A4 W43 134.1(6) . . ?
W41 O1A4 W43 93.4(4) . . ?
W42 O1A4 W43 93.4(4) . . ?
As4 O2A4 W45 115.7(6) . . ?
As4 O2A4 W46 133.5(6) . . ?
W45 O2A4 W46 93.4(4) . . ?
As4 O2A4 W44 120.4(6) . . ?
W45 O2A4 W44 92.7(4) . . ?
W46 O2A4 W44 91.5(4) . . ?
As4 O3A4 W47 115.3(6) . . ?
As4 O3A4 W49 134.2(6) . . ?
W47 O3A4 W49 94.0(4) . . ?
As4 O3A4 W48 120.1(6) . . ?
W47 O3A4 W48 91.8(4) . . ?
W49 O3A4 W48 91.3(4) . . ?
O41' W41 O418 101.6(6) . . ?
O41' W41 O413 99.2(6) . . ?
O418 W41 O413 88.5(5) . . ?
O41' W41 O412 98.4(6) . . ?
O418 W41 O412 160.0(5) . . ?
O413 W41 O412 88.0(5) . . ?
O41' W41 O3W4 102.7(6) . . ?
O418 W41 O3W4 88.7(5) . . ?
O413 W41 O3W4 158.0(5) . . ?
O412 W41 O3W4 87.1(5) . . ?
O41' W41 O1A4 168.8(6) . . ?
O418 W41 O1A4 87.1(5) . . ?
O413 W41 O1A4 73.7(5) . . ?
O412 W41 O1A4 73.0(5) . . ?
O3W4 W41 O1A4 84.3(5) . . ?
O42' W42 O424 102.4(6) . . ?
O42' W42 O4W3 103.1(6) . . ?
O424 W42 O4W3 89.0(5) . . ?
O42' W42 O423 98.3(6) . . ?
O424 W42 O423 88.6(5) . . ?
O4W3 W42 O423 158.5(6) . . ?
O42' W42 O412 98.7(6) . . ?
O424 W42 O412 158.8(5) . . ?
O4W3 W42 O412 86.7(5) . . ?
O423 W42 O412 87.9(5) . . ?
O42' W42 O1A4 167.8(5) . . ?
O424 W42 O1A4 87.0(5) . . ?
O4W3 W42 O1A4 84.6(5) . . ?
O423 W42 O1A4 74.0(5) . . ?
O412 W42 O1A4 72.0(5) . . ?
O43' W43 O439 101.2(6) . . ?
O43' W43 O436 102.8(6) . . ?
O439 W43 O436 90.0(6) . . ?
O43' W43 O413 98.1(6) . . ?
O439 W43 O413 89.9(5) . . ?
O436 W43 O413 158.8(5) . . ?
O43' W43 O423 98.6(6) . . ?
O439 W43 O423 159.8(5) . . ?
O436 W43 O423 89.5(5) . . ?
O413 W43 O423 83.5(5) . . ?
O43' W43 O1A4 167.0(6) . . ?
O439 W43 O1A4 87.6(5) . . ?
O436 W43 O1A4 86.6(5) . . ?
O413 W43 O1A4 72.2(4) . . ?
O423 W43 O1A4 72.2(5) . . ?
O44' W44 O2W3 103.8(6) . . ?
O44' W44 O445 101.7(6) . . ?
O2W3 W44 O445 96.5(5) . . ?
O44' W44 O424 103.9(6) . . ?
O2W3 W44 O424 89.3(5) . . ?
O445 W44 O424 151.5(5) . . ?
O44' W44 O446 92.1(6) . . ?
O2W3 W44 O446 163.5(5) . . ?
O445 W44 O446 84.4(5) . . ?
O424 W44 O446 82.4(5) . . ?
O44' W44 O2A4 161.9(5) . . ?
O2W3 W44 O2A4 93.5(5) . . ?
O445 W44 O2A4 70.6(5) . . ?
O424 W44 O2A4 81.3(5) . . ?
O446 W44 O2A4 71.2(5) . . ?
O45' W45 O45* 104.0(6) . . ?
O45' W45 O457 101.3(6) . . ?
O45* W45 O457 93.8(5) . . ?
O45' W45 O445 96.9(6) . . ?
O45* W45 O445 92.7(5) . . ?
O457 W45 O445 158.5(5) . . ?
O45' W45 O456 95.5(6) . . ?
O45* W45 O456 160.4(5) . . ?
O457 W45 O456 84.7(5) . . ?
O445 W45 O456 82.3(5) . . ?
O45' W45 O2A4 165.3(6) . . ?
O45* W45 O2A4 87.9(5) . . ?
O457 W45 O2A4 86.3(5) . . ?
O445 W45 O2A4 73.5(5) . . ?
O456 W45 O2A4 72.5(5) . . ?
O45' W45 Na13 72.9(5) . . ?
O45* W45 Na13 48.4(4) . . ?
O457 W45 Na13 135.5(4) . . ?
O445 W45 Na13 61.3(4) . . ?
O456 W45 Na13 139.1(4) . . ?
O2A4 W45 Na13 110.5(4) . . ?
O46' W46 O456 102.6(6) . . ?
O46' W46 O446 100.3(6) . . ?
O456 W46 O446 91.4(6) . . ?
O46' W46 O469 101.9(6) . . ?
O456 W46 O469 88.9(6) . . ?
O446 W46 O469 157.2(6) . . ?
O46' W46 O436 99.7(6) . . ?
O456 W46 O436 157.4(5) . . ?
O446 W46 O436 87.7(6) . . ?
O469 W46 O436 83.4(5) . . ?
O46' W46 O2A4 172.9(5) . . ?
O456 W46 O2A4 72.7(5) . . ?
O446 W46 O2A4 74.8(5) . . ?
O469 W46 O2A4 83.5(5) . . ?
O436 W46 O2A4 85.3(5) . . ?
O46' W46 Na15 57.6(8) . 1_645 ?
O456 W46 Na15 49.0(7) . 1_645 ?
O446 W46 Na15 82.1(7) . 1_645 ?
O469 W46 Na15 114.6(8) . 1_645 ?
O436 W46 Na15 152.5(7) . 1_645 ?
O2A4 W46 Na15 116.1(7) . 1_645 ?
O47' W47 O47* 104.4(6) . . ?
O47' W47 O457 101.0(6) . . ?
O47* W47 O457 92.7(5) . . ?
O47' W47 O478 96.9(6) . . ?
O47* W47 O478 94.5(5) . . ?
O457 W47 O478 158.4(5) . . ?
O47' W47 O479 94.7(6) . . ?
O47* W47 O479 161.0(5) . . ?
O457 W47 O479 83.1(5) . . ?
O478 W47 O479 83.5(5) . . ?
O47' W47 O3A4 164.9(5) . . ?
O47* W47 O3A4 89.0(5) . . ?
O457 W47 O3A4 85.2(5) . . ?
O478 W47 O3A4 74.6(5) . . ?
O479 W47 O3A4 72.2(5) . . ?
O48' W48 O4W4 103.2(6) . . ?
O48' W48 O478 100.7(6) . . ?
O4W4 W48 O478 94.7(6) . . ?
O48' W48 O418 104.2(6) . . ?
O4W4 W48 O418 87.6(6) . . ?
O478 W48 O418 153.8(5) . . ?
O48' W48 O489 94.2(6) . . ?
O4W4 W48 O489 162.0(5) . . ?
O478 W48 O489 86.5(5) . . ?
O418 W48 O489 83.6(5) . . ?
O48' W48 O3A4 163.8(5) . . ?
O4W4 W48 O3A4 92.0(5) . . ?
O478 W48 O3A4 72.4(5) . . ?
O418 W48 O3A4 81.5(5) . . ?
O489 W48 O3A4 71.1(4) . . ?
O49' W49 O479 101.1(6) . . ?
O49' W49 O489 99.4(6) . . ?
O479 W49 O489 92.9(5) . . ?
O49' W49 O469 102.6(6) . . ?
O479 W49 O469 89.0(5) . . ?
O489 W49 O469 157.1(6) . . ?
O49' W49 O439 98.6(6) . . ?
O479 W49 O439 160.2(5) . . ?
O489 W49 O439 86.1(5) . . ?
O469 W49 O439 84.5(5) . . ?
O49' W49 O3A4 172.9(6) . . ?
O479 W49 O3A4 75.1(5) . . ?
O489 W49 O3A4 75.0(5) . . ?
O469 W49 O3A4 83.5(5) . . ?
O439 W49 O3A4 85.6(5) . . ?
W43 O43' Na14 148.7(8) . . ?
W45 O45* Gd2 156.1(7) . . ?
W45 O45* Na13 102.2(6) . . ?
Gd2 O45* Na13 101.5(5) . . ?
W46 O46' Na15 92.6(9) . 1_645 ?
W47 O47' Na9 137.1(8) . . ?
W47 O47* Gd2 157.0(7) . . ?
W48 O48' Na6 133.5(8) . . ?
W49 O49' Na11 155.2(9) . 1_645 ?
W41 O412 W42 120.3(6) . . ?
W41 O413 W43 120.5(6) . . ?
W41 O418 W48 147.6(7) . . ?
W42 O423 W43 120.2(7) . . ?
W42 O424 W44 146.0(7) . . ?
W43 O436 W46 149.3(8) . . ?
W43 O439 W49 147.7(7) . . ?
W44 O445 W45 122.5(6) . . ?
W46 O446 W44 122.3(7) . . ?
W46 O456 W45 121.4(7) . . ?
W46 O456 Na15 99.7(10) . 1_645 ?
W45 O456 Na15 130.4(10) . 1_645 ?
W47 O457 W45 143.1(7) . . ?
W49 O469 W46 156.5(8) . . ?
W48 O478 W47 120.6(7) . . ?
W49 O479 W47 118.7(6) . . ?
W49 O489 W48 122.3(6) . . ?

loop_
_geom_bond_atom_site_label_1
_geom_bond_atom_site_label_2
_geom_bond_distance
_geom_bond_site_symmetry_2
_geom_bond_publ_flag
W1 O6W1 1.754(12) . ?
W1 O5W1 1.760(12) . ?
W1 O2W1 1.931(13) . ?
W1 O1W1 1.949(12) . ?
W1 O4W1 2.081(12) . ?
W1 O3W1 2.158(12) . ?
O1W1 W12 1.869(12) . ?
O2W1 W22 1.913(13) . ?
O3W1 W24 1.803(12) . ?
O3W1 Na2 2.595(16) . ?
O4W1 W14 1.797(12) . ?
O5W1 Gd3 2.397(12) . ?
O6W1 Gd1 2.440(12) . ?
As1 O3A1 1.793(12) . ?
As1 O1A1 1.801(13) . ?
As1 O2A1 1.816(12) . ?
O1A1 W12 2.297(12) . ?
O1A1 W13 2.348(12) . ?
O1A1 W11 2.353(12) . ?
O2A1 W15 2.273(12) . ?
O2A1 W16 2.370(11) . ?
O2A1 W14 2.370(12) . ?
O3A1 W17 2.269(12) . ?
O3A1 W18 2.378(12) . ?
O3A1 W19 2.435(11) . ?
W11 O11' 1.747(13) . ?
W11 O118 1.885(12) . ?
W11 O2W4 1.889(12) . ?
W11 O112 1.921(12) . ?
W11 O113 1.931(11) . ?
W11 Na5 3.545(8) . ?
W12 O12' 1.704(12) . ?
W12 O124 1.879(13) . ?
W12 O123 1.922(12) . ?
W12 O112 1.968(12) . ?
W12 Na2 3.490(9) . ?
W13 O13' 1.724(13) . ?
W13 O139 1.842(12) . ?
W13 O136 1.866(12) . ?
W13 O123 1.963(12) . ?
W13 O113 1.964(12) . ?
W13 Na5 3.531(8) . ?
W14 O14' 1.728(13) . ?
W14 O145 1.919(12) . ?
W14 O124 1.973(13) . ?
W14 O146 1.986(12) . ?
W15 O15' 1.745(14) . ?
W15 O15* 1.757(13) . ?
W15 O157 1.940(12) . ?
W15 O145 1.980(12) . ?
W15 O156 2.120(12) . ?
W16 O16' 1.741(13) . ?
W16 O156 1.850(13) . ?
W16 O146 1.886(12) . ?
W16 O169 1.902(13) . ?
W16 O136 1.977(13) . ?
W16 Na10 3.58(2) . ?
W17 O17' 1.730(13) . ?
W17 O17* 1.734(13) . ?
W17 O157 1.892(12) . ?
W17 O178 1.964(12) . ?
W17 O179 2.121(12) . ?
W17 Na1 3.524(10) . ?
W18 O18' 1.695(13) . ?
W18 O1W4 1.783(12) . ?
W18 O178 1.896(13) . ?
W18 O118 1.958(13) . ?
W18 O189 2.024(12) . ?
W18 Na5 3.490(8) . ?
W19 O19' 1.733(13) . ?
W19 O179 1.821(13) . ?
W19 O189 1.901(12) . ?
W19 O169 1.908(13) . ?
W19 O139 1.980(12) . ?
W19 Na5 3.498(8) . ?
O11' Na8 2.527(17) . ?
O12' Na2 2.285(15) . ?
O15' Na11 2.37(2) . ?
O15' Na3 2.416(17) . ?
O16' Na10 2.40(3) . ?
O17' Na1 2.729(16) . ?
O18' Na6 2.417(15) . ?
O113 Na5 2.671(14) . ?
O118 Na5 2.482(15) . ?
O139 Na5 2.548(15) . ?
O179 Na1 2.388(16) . ?
O189 Na5 2.491(15) . ?
W2 O6W2 1.740(12) . ?
W2 O5W2 1.764(13) . ?
W2 O4W2 1.889(11) . ?
W2 O2W2 1.934(12) . ?
W2 O1W2 2.100(12) . ?
W2 O3W2 2.185(12) . ?
O1W2 W38 1.802(12) . ?
O2W2 W21 1.892(12) . ?
O3W2 W28 1.766(12) . ?
O4W2 W31 1.901(11) . ?
O5W2 Gd3 2.332(13) . ?
O6W2 Gd1 2.433(12) . ?
As2 O1A2 1.783(12) . ?
As2 O3A2 1.788(11) . ?
As2 O2A2 1.802(11) . ?
O1A2 W21 2.302(12) . ?
O1A2 W23 2.321(11) . ?
O1A2 W22 2.331(11) . ?
O2A2 W25 2.221(12) . ?
O2A2 W26 2.360(11) . ?
O2A2 W24 2.449(11) . ?
O3A2 W27 2.282(12) . ?
O3A2 W29 2.340(11) . ?
O3A2 W28 2.397(11) . ?
W21 O21' 1.677(13) . ?
W21 O213 1.885(11) . ?
W21 O218 1.888(11) . ?
W21 O212 1.927(11) . ?
W22 O22' 1.704(12) . ?
W22 O224 1.900(12) . ?
W22 O223 1.913(12) . ?
W22 O212 1.934(12) . ?
W23 O23' 1.690(12) . ?
W23 O239 1.852(11) . ?
W23 O236 1.871(12) . ?
W23 O223 1.961(11) . ?
W23 O213 1.976(12) . ?
W24 O24' 1.706(13) . ?
W24 O224 1.918(12) . ?
W24 O245 1.945(11) . ?
W24 O246 1.998(11) . ?
W24 Na2 3.475(9) . ?
W25 O25' 1.709(13) . ?
W25 O25* 1.770(12) . ?
W25 O257 1.923(12) . ?
W25 O245 1.963(11) . ?
W25 O256 2.061(11) . ?
W25 Na2 3.345(9) . ?
W26 O26' 1.732(13) . ?
W26 O256 1.889(12) . ?
W26 O246 1.889(11) . ?
W26 O269 1.923(12) . ?
W26 O236 1.959(12) . ?
W27 O27' 1.750(11) . ?
W27 O27* 1.758(12) . ?
W27 O257 1.914(12) . ?
W27 O278 1.918(12) . ?
W27 O279 2.047(12) . ?
W28 O28' 1.719(12) . ?
W28 O278 1.921(12) . ?
W28 O218 1.942(11) . ?
W28 O289 2.027(12) . ?
W29 O29' 1.733(13) . ?
W29 O289 1.866(12) . ?
W29 O279 1.886(12) . ?
W29 O269 1.895(12) . ?
W29 O239 1.989(11) . ?
O23' Na4 2.409(15) . ?
O25' Gd3 2.416(13) 2_656 ?
O25* Gd3 2.403(12) . ?
O25* Na2 2.408(15) . ?
O26' Na4 2.501(16) 2_566 ?
O27' Na2 2.489(15) 2_656 ?
O27* Gd3 2.351(12) . ?
O28' Na6 2.537(15) 1_565 ?
O245 Na2 2.618(14) . ?
Na1 O13W 2.362(17) 1_455 ?
Na1 O14W 2.369(18) 1_455 ?
Na1 O19W 2.38(3) . ?
Na1 O39W 2.42(3) . ?
Na1 Na16 3.82(5) 2_655 ?
Na1 Na7 4.033(13) 1_455 ?
Na2 O2G3 2.308(16) . ?
Na2 O27' 2.489(15) 2_656 ?
Na2 Gd3 3.668(9) . ?
Na3 O3W 2.30(2) 2_655 ?
Na3 O7W 2.37(2) . ?
Na3 O33' 2.374(15) 1_455 ?
Na3 O29W 2.44(3) . ?
Na3 O18W 2.492(16) 2_655 ?
Na3 Na11 3.28(2) . ?
Na4 O15W 2.302(17) 1_465 ?
Na4 O10W 2.393(18) 2_566 ?
Na4 O6W 2.40(2) 1_565 ?
Na4 O26' 2.501(16) 2_566 ?
Na4 O10W 2.542(18) . ?
Na4 Na4 3.838(18) 2_566 ?
Na5 O11W 2.304(17) . ?
Na5 O12W 2.391(16) . ?
Na5 O17W 2.443(17) 1_545 ?
Na5 Na6 4.013(11) . ?
Na6 O38' 2.355(15) 1_545 ?
Na6 O48' 2.382(15) . ?
Na6 O16W 2.395(17) . ?
Na6 O17W 2.431(16) 1_545 ?
Na6 O28' 2.537(15) 1_545 ?
Na7 O13W 2.296(16) . ?
Na7 O36' 2.323(14) 2_755 ?
Na7 O336 2.419(15) . ?
Na7 O323 2.528(14) . ?
Na7 O18W 2.533(15) 2_755 ?
Na7 O324 2.544(13) . ?
Na7 O346 2.651(14) . ?
Na7 W33 3.373(7) . ?
Na7 W36 3.520(7) . ?
Na7 W32 3.527(7) . ?
Na7 W34 3.657(7) . ?
Na7 Na1 4.033(13) 1_655 ?
Na8 O26W 2.38(2) 2_656 ?
Na8 O65W 2.40(3) . ?
Na8 O26W 2.40(2) 1_545 ?
Na8 O12W 2.463(17) . ?
Na8 O28W 2.47(2) . ?
Na8 Na8 3.59(2) 2_646 ?
Na9 O66W 2.31(4) . ?
Na9 O61W 2.38(3) . ?
Na9 O71W 2.46(5) . ?
Na9 O65W 2.52(3) . ?
Na9 O28W 2.55(3) 2_646 ?
Na9 O47' 2.79(2) . ?
Na9 O42W 3.01(3) . ?
Na10 O52W 2.23(5) . ?
Na10 O60W 2.30(3) 1_455 ?
Na10 O70W 2.32(5) . ?
Na10 Na12 2.63(3) 1_455 ?
Na10 O57W 2.69(4) . ?
Na10 O33W 2.71(4) 2_556 ?
Na11 O62W 2.28(3) 1_455 ?
Na11 O29W 2.30(3) . ?
Na11 O49' 2.34(2) 1_465 ?
Na11 O37W 2.35(3) . ?
Na12 O1G3 2.34(2) . ?
Na12 O60W 2.41(3) . ?
Na12 O33W 2.42(4) 2_656 ?
Na12 O312 2.48(2) . ?
Na12 O67W 2.61(3) 1_655 ?
Na12 Na10 2.63(3) 1_655 ?
Na12 O3G2 3.01(2) . ?
Na12 Na13 3.54(2) . ?
Na12 W31 3.651(17) . ?
Na13 O3G2 2.28(2) . ?
Na13 O67W 2.32(3) 1_655 ?
Na13 O32' 2.35(2) . ?
Na13 O40W 2.38(4) 2_656 ?
Na13 O19W 2.53(3) 1_655 ?
Na13 O45* 2.684(18) . ?
Na13 W45 3.508(14) . ?
Na13 Gd2 3.919(14) . ?
Na14 O20W 2.27(3) . ?
Na14 O47W 2.31(4) . ?
Na14 O9W 2.36(2) 1_545 ?
Na14 O43' 2.366(17) . ?
Na14 O43W 2.39(3) 2_745 ?
Na14 O39' 2.547(17) 1_545 ?
Na15 O35W 2.29(5) . ?
Na15 O1W 2.54(4) 1_465 ?
Na15 O30W 2.58(5) 1_465 ?
Na15 O456 2.68(4) 1_465 ?
Na15 O46' 2.96(4) 1_465 ?
Na15 W46 3.50(4) 1_465 ?
Na16 O58W 2.21(6) 2_655 ?
Na16 O2W 2.26(5) . ?
Na16 O55W 2.30(7) . ?
Na16 O39W 2.35(5) 2_655 ?
Na16 O38W 2.45(6) . ?
Na16 O68W 2.95(6) . ?
Na16 Na1 3.82(5) 2_655 ?
O1W Na15 2.54(4) 1_645 ?
O3W Na3 2.30(2) 2_655 ?
O6W Na4 2.40(2) 1_545 ?
O9W Na14 2.36(2) 1_565 ?
O10W Na4 2.393(18) 2_566 ?
O13W Na1 2.362(17) 1_655 ?
O14W Na1 2.369(18) 1_655 ?
O15W Na4 2.302(17) 1_645 ?
O17W Na6 2.431(16) 1_565 ?
O17W Na5 2.443(17) 1_565 ?
O18W Na3 2.492(16) 2_655 ?
O18W Na7 2.533(15) 2_755 ?
O19W Na13 2.53(3) 1_455 ?
O26W Na8 2.38(2) 2_656 ?
O26W Na8 2.40(2) 1_565 ?
O28W Na9 2.55(3) 2_646 ?
O30W Na15 2.58(5) 1_645 ?
O33W Na12 2.42(4) 2_656 ?
O33W Na10 2.71(4) 2_556 ?
O39W Na16 2.35(5) 2_655 ?
O40W Na13 2.38(4) 2_656 ?
O43W Na14 2.39(3) 2_745 ?
O58W O68W 1.49(5) 2_655 ?
O58W Na16 2.21(6) 2_655 ?
O60W Na10 2.30(3) 1_655 ?
O62W Na11 2.28(3) 1_655 ?
O63W O71W 1.54(5) 1_565 ?
O66W O71W 1.21(6) . ?
O67W Na13 2.32(3) 1_455 ?
O67W Na12 2.61(3) 1_455 ?
O68W O58W 1.49(5) 2_655 ?
O71W O63W 1.54(5) 1_545 ?
Gd1 O5G1 2.357(14) . ?
Gd1 O1G1 2.429(14) . ?
Gd1 O6W3 2.439(12) . ?
Gd1 O6W4 2.439(12) . ?
Gd1 O2G1 2.465(17) . ?
Gd1 O3G1 2.593(15) . ?
Gd1 O4G1 2.598(16) . ?
Gd2 O5W3 2.361(13) . ?
Gd2 O23G 2.363(18) . ?
Gd2 O47* 2.364(12) . ?
Gd2 O45* 2.370(12) . ?
Gd2 O5W4 2.375(12) . ?
Gd2 O1G2 2.406(17) . ?
Gd2 O3G2 2.481(16) . ?
Gd2 O2G2 2.553(17) . ?
O23G Gd3 2.360(18) . ?
Gd3 O25' 2.416(13) 2_656 ?
Gd3 O1G3 2.454(16) . ?
Gd3 O2G3 2.498(14) . ?
W3 O6W3 1.737(12) . ?
W3 O5W3 1.767(13) . ?
W3 O1W3 1.936(12) . ?
W3 O4W3 1.937(12) . ?
W3 O3W3 2.069(12) . ?
W3 O2W3 2.180(11) . ?
O1W3 W32 1.889(12) . ?
O2W3 W44 1.780(11) . ?
O3W3 W34 1.818(12) . ?
O4W3 W42 1.886(13) . ?
As3 O2A3 1.783(12) . ?
As3 O1A3 1.783(11) . ?
As3 O3A3 1.794(12) . ?
O1A3 W33 2.338(11) . ?
O1A3 W32 2.342(11) . ?
O1A3 W31 2.350(11) . ?
O2A3 W35 2.304(12) . ?
O2A3 W34 2.372(12) . ?
O2A3 W36 2.392(11) . ?
O3A3 W37 2.285(12) . ?
O3A3 W38 2.364(12) . ?
O3A3 W39 2.396(12) . ?
W31 O31' 1.714(13) . ?
W31 O318 1.868(12) . ?
W31 O313 1.905(11) . ?
W31 O312 1.975(12) . ?
W32 O32' 1.704(14) . ?
W32 O312 1.896(12) . ?
W32 O324 1.914(12) . ?
W32 O323 1.960(12) . ?
W33 O33' 1.730(13) . ?
W33 O339 1.838(13) . ?
W33 O336 1.854(13) . ?
W33 O313 1.934(12) . ?
W33 O323 1.956(13) . ?
W34 O34' 1.711(13) . ?
W34 O345 1.901(13) . ?
W34 O324 1.931(12) . ?
W34 O346 2.024(12) . ?
W35 O35* 1.737(14) . ?
W35 O35' 1.745(14) . ?
W35 O357 1.911(12) . ?
W35 O345 1.929(12) . ?
W35 O356 2.130(12) . ?
W36 O36' 1.713(12) . ?
W36 O356 1.826(12) . ?
W36 O346 1.863(13) . ?
W36 O369 1.908(12) . ?
W36 O336 2.012(13) . ?
W37 O37' 1.732(16) . ?
W37 O37* 1.756(14) . ?
W37 O357 1.906(12) . ?
W37 O378 1.973(13) . ?
W37 O379 2.104(12) . ?
W38 O38' 1.717(13) . ?
W38 O378 1.891(13) . ?
W38 O318 1.968(12) . ?
W38 O389 1.997(12) . ?
W39 O39' 1.709(13) . ?
W39 O379 1.837(12) . ?
W39 O389 1.874(12) . ?
W39 O369 1.929(12) . ?
W39 O339 1.992(13) . ?
O33' Na3 2.374(15) 1_655 ?
O36' Na7 2.323(14) 2_755 ?
O38' Na6 2.355(15) 1_565 ?
O39' Na14 2.547(17) 1_565 ?
W4 O6W4 1.732(12) . ?
W4 O5W4 1.749(12) . ?
W4 O3W4 1.921(12) . ?
W4 O2W4 1.936(12) . ?
W4 O1W4 2.113(12) . ?
W4 O4W4 2.135(13) . ?
O3W4 W41 1.924(12) . ?
O4W4 W48 1.787(13) . ?
As4 O3A4 1.802(12) . ?
As4 O2A4 1.802(12) . ?
As4 O1A4 1.804(12) . ?
O1A4 W41 2.303(12) . ?
O1A4 W42 2.303(13) . ?
O1A4 W43 2.327(12) . ?
O2A4 W45 2.259(12) . ?
O2A4 W46 2.367(12) . ?
O2A4 W44 2.408(12) . ?
O3A4 W47 2.280(12) . ?
O3A4 W49 2.349(12) . ?
O3A4 W48 2.411(11) . ?
W41 O41' 1.704(13) . ?
W41 O418 1.898(14) . ?
W41 O413 1.909(12) . ?
W41 O412 1.921(13) . ?
W42 O42' 1.740(15) . ?
W42 O424 1.877(12) . ?
W42 O423 1.909(12) . ?
W42 O412 1.983(12) . ?
W43 O43' 1.709(13) . ?
W43 O439 1.841(14) . ?
W43 O436 1.849(12) . ?
W43 O413 1.971(12) . ?
W43 O423 1.979(13) . ?
W44 O44' 1.732(13) . ?
W44 O445 1.911(13) . ?
W44 O424 1.945(12) . ?
W44 O446 2.037(13) . ?
W45 O45' 1.731(15) . ?
W45 O45* 1.762(12) . ?
W45 O457 1.921(12) . ?
W45 O445 1.942(13) . ?
W45 O456 2.011(13) . ?
W46 O46' 1.739(14) . ?
W46 O456 1.850(13) . ?
W46 O446 1.869(14) . ?
W46 O469 1.913(13) . ?
W46 O436 1.983(13) . ?
W46 Na15 3.50(4) 1_645 ?
W47 O47' 1.721(14) . ?
W47 O47* 1.772(12) . ?
W47 O457 1.916(12) . ?
W47 O478 1.965(12) . ?
W47 O479 2.096(12) . ?
W48 O48' 1.720(13) . ?
W48 O478 1.914(13) . ?
W48 O418 1.936(14) . ?
W48 O489 2.018(12) . ?
W49 O49' 1.742(14) . ?
W49 O479 1.835(12) . ?
W49 O489 1.870(12) . ?
W49 O469 1.911(13) . ?
W49 O439 1.991(14) . ?
O46' Na15 2.96(4) 1_645 ?
O49' Na11 2.34(2) 1_645 ?
O456 Na15 2.68(4) 1_645 ?
